data_4345577
loop_
_publ_author_name
'Wenz, Jan'
'Kochan, Alexander'
'Wadepohl, Hubert'
'Gade, Lutz H.'

_publ_section_title
;
 A Readily Accessible Chiral NNN Pincer Ligand with a Pyrrole Backbone and
 Its Ni(II) Chemistry: Syntheses, Structural Chemistry, and Bond
 Activations.
;
_journal_issue 6
_journal_name_full 'Inorganic chemistry'
_journal_page_first 3631
_journal_page_last 3643
_journal_paper_doi 10.1021/acs.inorgchem.7b00077
_journal_volume 56
_journal_year 2017
_chemical_absolute_configuration ad
_chemical_formula_moiety 'C28 H30 Cl N3 Ni O2, 0.5(C7 H8)'
_chemical_formula_sum 'C31.5 H34 Cl N3 Ni O2'
_chemical_formula_weight 580.77
_space_group_crystal_system monoclinic
_space_group_IT_number 4
_space_group_name_Hall 'P 2yb'
_space_group_name_H-M_alt 'P 1 21 1'
_symmetry_cell_setting monoclinic
_symmetry_space_group_name_Hall 'P 2yb'
_symmetry_space_group_name_H-M 'P 1 21 1'
_atom_sites_solution_hydrogens geom
_atom_sites_solution_primary direct
_atom_sites_solution_secondary difmap
_audit_block_code ga_jw11
_audit_creation_date
;
'Wed Jul 08 12:36:14 2015'
;
_audit_creation_method
;
Olex2 1.2
(compiled Nov 22 2016 12:06:14 for OlexSys, GUI svn.r5269)
;
_audit_update_record '16.12.2016 11:04:29 CET UTC+01:00  encif 1.62'
_cell_angle_alpha 90
_cell_angle_beta 118.1501(10)
_cell_angle_gamma 90
_cell_formula_units_Z 4
_cell_length_a 14.50564(11)
_cell_length_b 15.06675(7)
_cell_length_c 15.05287(13)
_cell_measurement_reflns_used 59753
_cell_measurement_temperature 120(1)
_cell_measurement_theta_max 70.9190
_cell_measurement_theta_min 4.4310
_cell_volume 2900.71(5)
_computing_cell_refinement
;
CrysAlisPro, Agilent Technologies,
Version 1.171.37.35h (release 09-02-2015 CrysAlis171 .NET)
(compiled Feb  9 2015,16:26:32)
;
_computing_data_collection
;
CrysAlisPro, Agilent Technologies,
Version 1.171.37.35h (release 09-02-2015 CrysAlis171 .NET)
(compiled Feb  9 2015,16:26:32)
;
_computing_data_reduction
;
CrysAlisPro, Agilent Technologies,
Version 1.171.37.35h (release 09-02-2015 CrysAlis171 .NET)
(compiled Feb  9 2015,16:26:32)
;
_computing_molecular_graphics 'Olex2 (Dolomanov et al., 2009)'
_computing_publication_material 'encif (Wadepohl, 2009-16); encifer 1.5.2 (CCDC, 2016)'
_computing_structure_refinement 'ShelXL (Sheldrick, 2015)'
_computing_structure_solution 'SIR2014 (Giacovazzo et al., 2014)'
_diffrn_ambient_environment 'perfluoro polyether oil / N~2~'
_diffrn_ambient_temperature 120(1)
_diffrn_detector 'CCD plate'
_diffrn_detector_area_resol_mean 7.9621
_diffrn_detector_type Eos
_diffrn_measured_fraction_theta_full 0.9996
_diffrn_measured_fraction_theta_max 0.9862
_diffrn_measurement_details
;
#__ type_ start__ end____ width___ exp.time_
  1 omega    4.00   42.00   1.0000    2.0000
omega____ theta____ kappa____ phi______ frames
    -        0.0000  -19.0000 -180.0000 38

#__ type_ start__ end____ width___ exp.time_
  2 omega   23.00   69.00   1.0000    2.0000
omega____ theta____ kappa____ phi______ frames
    -        0.0000   38.0000  -90.0000 46

#__ type_ start__ end____ width___ exp.time_
  3 phi     43.00   89.00   1.0000    2.0000
omega____ theta____ kappa____ phi______ frames
   0.0000    0.0000   40.0000     -     46

#__ type_ start__ end____ width___ exp.time_
  4 omega  -70.00  -34.00   1.0000    2.0000
omega____ theta____ kappa____ phi______ frames
    -        0.0000  -19.0000 -180.0000 36

#__ type_ start__ end____ width___ exp.time_
  5 omega  -29.00   21.00   1.0000    2.0000
omega____ theta____ kappa____ phi______ frames
    -        0.0000   77.0000 -180.0000 50

#__ type_ start__ end____ width___ exp.time_
  6 omega  -31.00   -2.00   1.0000    2.0000
omega____ theta____ kappa____ phi______ frames
    -        0.0000  -19.0000 -180.0000 29

#__ type_ start__ end____ width___ exp.time_
  7 omega   28.00   68.00   1.0000    2.0000
omega____ theta____ kappa____ phi______ frames
    -        0.0000   77.0000 -180.0000 40

#__ type_ start__ end____ width___ exp.time_
  8 phi      0.00   35.00   1.0000    2.0000
omega____ theta____ kappa____ phi______ frames
   0.0000    0.0000   40.0000     -     35

#__ type_ start__ end____ width___ exp.time_
  9 omega  -70.00  -33.00   1.0000    2.0000
omega____ theta____ kappa____ phi______ frames
    -        0.0000  -38.0000  120.0000 37

#__ type_ start__ end____ width___ exp.time_
 10 omega  -24.00   24.00   1.0000    2.0000
omega____ theta____ kappa____ phi______ frames
    -        0.0000  -38.0000  120.0000 48

#__ type_ start__ end____ width___ exp.time_
 11 omega  -36.00   -4.00   1.0000    2.0000
omega____ theta____ kappa____ phi______ frames
    -       18.0000  125.0000  -81.7466 32

#__ type_ start__ end____ width___ exp.time_
 12 omega  -24.00    8.00   1.0000    2.0000
omega____ theta____ kappa____ phi______ frames
    -       22.0000  110.0000  173.7214 32

#__ type_ start__ end____ width___ exp.time_
 13 omega  -11.00   14.00   1.0000    6.0000
omega____ theta____ kappa____ phi______ frames
    -       34.0000  105.0000 -166.1140 25

#__ type_ start__ end____ width___ exp.time_
 14 omega    5.00   30.00   1.0000    6.0000
omega____ theta____ kappa____ phi______ frames
    -       42.0000   90.0000 -158.7544 25

#__ type_ start__ end____ width___ exp.time_
 15 omega    5.00   30.00   1.0000    6.0000
omega____ theta____ kappa____ phi______ frames
    -       42.0000   90.0000  105.6190 25

#__ type_ start__ end____ width___ exp.time_
 16 omega    5.00   30.00   1.0000    6.0000
omega____ theta____ kappa____ phi______ frames
    -       42.0000   89.0000  -19.0898 25

#__ type_ start__ end____ width___ exp.time_
 17 omega   13.00   38.00   1.0000    6.0000
omega____ theta____ kappa____ phi______ frames
    -       46.0000   83.0000   51.0444 25

#__ type_ start__ end____ width___ exp.time_
 18 omega   12.00   37.00   1.0000    6.0000
omega____ theta____ kappa____ phi______ frames
    -       46.0000   84.0000   32.5225 25

#__ type_ start__ end____ width___ exp.time_
 19 omega   12.00   37.00   1.0000    6.0000
omega____ theta____ kappa____ phi______ frames
    -       46.0000   84.0000   86.9075 25

#__ type_ start__ end____ width___ exp.time_
 20 omega   13.00   41.00   1.0000    6.0000
omega____ theta____ kappa____ phi______ frames
    -       46.0000   82.0000 -103.3578 28

#__ type_ start__ end____ width___ exp.time_
 21 omega   18.00   43.00   1.0000    6.0000
omega____ theta____ kappa____ phi______ frames
    -       50.0000   81.0000   26.1660 25

#__ type_ start__ end____ width___ exp.time_
 22 omega   19.00   44.00   1.0000    6.0000
omega____ theta____ kappa____ phi______ frames
    -       50.0000   79.0000 -175.8744 25

#__ type_ start__ end____ width___ exp.time_
 23 omega   17.00   43.00   1.0000    6.0000
omega____ theta____ kappa____ phi______ frames
    -       50.0000   82.0000  120.1881 26

#__ type_ start__ end____ width___ exp.time_
 24 omega   17.00   42.00   1.0000    6.0000
omega____ theta____ kappa____ phi______ frames
    -       50.0000   82.0000  148.3410 25

#__ type_ start__ end____ width___ exp.time_
 25 omega   18.00   43.00   1.0000    6.0000
omega____ theta____ kappa____ phi______ frames
    -       50.0000   81.0000  -46.9417 25

#__ type_ start__ end____ width___ exp.time_
 26 omega   25.00   53.00   1.0000    6.0000
omega____ theta____ kappa____ phi______ frames
    -       54.0000   77.0000   -5.2033 28

#__ type_ start__ end____ width___ exp.time_
 27 omega   23.00   49.00   1.0000    6.0000
omega____ theta____ kappa____ phi______ frames
    -       54.0000 -125.0000 -180.0000 26

#__ type_ start__ end____ width___ exp.time_
 28 omega  -16.00   83.00   1.0000    6.0000
omega____ theta____ kappa____ phi______ frames
    -       54.0000  -77.0000  -60.0000 99

#__ type_ start__ end____ width___ exp.time_
 29 omega  -15.00   83.00   1.0000    6.0000
omega____ theta____ kappa____ phi______ frames
    -       54.0000  -77.0000 -180.0000 98

#__ type_ start__ end____ width___ exp.time_
 30 omega   26.00   51.00   1.0000    6.0000
omega____ theta____ kappa____ phi______ frames
    -       54.0000   77.0000 -135.1696 25

#__ type_ start__ end____ width___ exp.time_
 31 omega   25.00   51.00   1.0000    6.0000
omega____ theta____ kappa____ phi______ frames
    -       54.0000   77.0000  -30.0000 26

#__ type_ start__ end____ width___ exp.time_
 32 omega   28.00   54.00   1.0000    6.0000
omega____ theta____ kappa____ phi______ frames
    -       54.0000   77.0000   30.0000 26

#__ type_ start__ end____ width___ exp.time_
 33 omega   24.00   92.00   1.0000    6.0000
omega____ theta____ kappa____ phi______ frames
    -       54.0000 -125.0000  120.0000 68

#__ type_ start__ end____ width___ exp.time_
 34 omega   25.00   51.00   1.0000    6.0000
omega____ theta____ kappa____ phi______ frames
    -       54.0000   77.0000   95.2630 26

#__ type_ start__ end____ width___ exp.time_
 35 omega   26.00   51.00   1.0000    6.0000
omega____ theta____ kappa____ phi______ frames
    -       54.0000   77.0000  -60.0000 25

#__ type_ start__ end____ width___ exp.time_
 36 omega   27.00   53.00   1.0000    6.0000
omega____ theta____ kappa____ phi______ frames
    -       54.0000   77.0000  -90.0000 26

#__ type_ start__ end____ width___ exp.time_
 37 omega   28.00   54.00   1.0000    6.0000
omega____ theta____ kappa____ phi______ frames
    -       54.0000   77.0000 -120.0000 26

#__ type_ start__ end____ width___ exp.time_
 38 omega   24.00   50.00   1.0000    6.0000
omega____ theta____ kappa____ phi______ frames
    -       54.0000   77.0000  120.0000 26

#__ type_ start__ end____ width___ exp.time_
 39 omega   25.00   52.00   1.0000    6.0000
omega____ theta____ kappa____ phi______ frames
    -       54.0000   77.0000 -150.0000 27

#__ type_ start__ end____ width___ exp.time_
 40 omega  100.00  126.00   1.0000    6.0000
omega____ theta____ kappa____ phi______ frames
    -       58.0000   75.0000 -107.3094 26

#__ type_ start__ end____ width___ exp.time_
 41 omega   30.00   56.00   1.0000    6.0000
omega____ theta____ kappa____ phi______ frames
    -       58.0000   75.0000 -107.3094 26

#__ type_ start__ end____ width___ exp.time_
 42 omega   29.00   63.00   1.0000    6.0000
omega____ theta____ kappa____ phi______ frames
    -       58.0000   76.0000   10.1933 34

#__ type_ start__ end____ width___ exp.time_
 43 omega   29.00   56.00   1.0000    6.0000
omega____ theta____ kappa____ phi______ frames
    -       58.0000   75.0000 -166.5510 27

#__ type_ start__ end____ width___ exp.time_
 44 omega   31.00   59.00   1.0000    6.0000
omega____ theta____ kappa____ phi______ frames
    -       58.0000   76.0000  143.8663 28

#__ type_ start__ end____ width___ exp.time_
 45 omega   33.00   59.00   1.0000    6.0000
omega____ theta____ kappa____ phi______ frames
    -       58.0000   77.0000  -12.8173 26

#__ type_ start__ end____ width___ exp.time_
 46 omega   34.00   60.00   1.0000    6.0000
omega____ theta____ kappa____ phi______ frames
    -       58.0000   77.0000  -36.1776 26

#__ type_ start__ end____ width___ exp.time_
 47 omega   30.00   55.00   1.0000    6.0000
omega____ theta____ kappa____ phi______ frames
    -       58.0000   75.0000   72.7138 25

#__ type_ start__ end____ width___ exp.time_
 48 omega   30.00   61.00   1.0000    6.0000
omega____ theta____ kappa____ phi______ frames
    -       58.0000   76.0000  -45.8839 31

#__ type_ start__ end____ width___ exp.time_
 49 omega   32.00   58.00   1.0000    6.0000
omega____ theta____ kappa____ phi______ frames
    -       62.0000   77.0000   38.6572 26

#__ type_ start__ end____ width___ exp.time_
 50 omega   43.00   95.00   1.0000    6.0000
omega____ theta____ kappa____ phi______ frames
    -       62.0000   60.0000  106.5269 52

#__ type_ start__ end____ width___ exp.time_
 51 omega   33.00   82.00   1.0000    6.0000
omega____ theta____ kappa____ phi______ frames
    -       62.0000   75.0000 -170.1742 49

#__ type_ start__ end____ width___ exp.time_
 52 omega   33.00   62.00   1.0000    6.0000
omega____ theta____ kappa____ phi______ frames
    -       62.0000   76.0000  -86.5331 29

#__ type_ start__ end____ width___ exp.time_
 53 omega   82.00  123.00   1.0000    6.0000
omega____ theta____ kappa____ phi______ frames
    -       62.0000   65.0000 -117.2325 41

#__ type_ start__ end____ width___ exp.time_
 54 omega   42.00   74.00   1.0000    6.0000
omega____ theta____ kappa____ phi______ frames
    -       62.0000   65.0000 -117.2325 32

#__ type_ start__ end____ width___ exp.time_
 55 omega   38.00   64.00   1.0000    6.0000
omega____ theta____ kappa____ phi______ frames
    -       66.0000   77.0000  -10.1960 26

#__ type_ start__ end____ width___ exp.time_
 56 omega   36.00   62.00   1.0000    6.0000
omega____ theta____ kappa____ phi______ frames
    -       66.0000   77.0000  122.0446 26

#__ type_ start__ end____ width___ exp.time_
 57 omega   50.00   78.00   1.0000    6.0000
omega____ theta____ kappa____ phi______ frames
    -       70.0000   67.0000   57.9995 28

#__ type_ start__ end____ width___ exp.time_
 58 omega   42.00   78.00   1.0000    6.0000
omega____ theta____ kappa____ phi______ frames
    -       70.0000   74.0000 -162.6446 36

#__ type_ start__ end____ width___ exp.time_
 59 omega   42.00   68.00   1.0000    6.0000
omega____ theta____ kappa____ phi______ frames
    -       70.0000   76.0000  -94.4593 26

#__ type_ start__ end____ width___ exp.time_
 60 omega   42.00   68.00   1.0000    6.0000
omega____ theta____ kappa____ phi______ frames
    -       70.0000   74.0000  171.5039 26

#__ type_ start__ end____ width___ exp.time_
 61 omega   96.00  122.00   1.0000    6.0000
omega____ theta____ kappa____ phi______ frames
    -       74.0000   70.0000  -60.0460 26

#__ type_ start__ end____ width___ exp.time_
 62 omega   52.00   84.00   1.0000    6.0000
omega____ theta____ kappa____ phi______ frames
    -       74.0000   50.0000   98.4336 32

#__ type_ start__ end____ width___ exp.time_
 63 omega   95.00  127.00   1.0000    6.0000
omega____ theta____ kappa____ phi______ frames
    -       74.0000   75.0000 -162.7796 32

#__ type_ start__ end____ width___ exp.time_
 64 omega   48.00   91.00   1.0000    6.0000
omega____ theta____ kappa____ phi______ frames
    -       74.0000   70.0000  -60.0460 43

#__ type_ start__ end____ width___ exp.time_
 65 omega   51.00   80.00   1.0000    6.0000
omega____ theta____ kappa____ phi______ frames
    -       74.0000   67.0000  -19.5723 29

#__ type_ start__ end____ width___ exp.time_
 66 omega   45.00   90.00   1.0000    6.0000
omega____ theta____ kappa____ phi______ frames
    -       74.0000   75.0000 -162.7796 45

#__ type_ start__ end____ width___ exp.time_
 67 omega   55.00   86.00   1.0000    6.0000
omega____ theta____ kappa____ phi______ frames
    -       74.0000   55.0000   42.0021 31

#__ type_ start__ end____ width___ exp.time_
 68 omega   52.00   81.00   1.0000    6.0000
omega____ theta____ kappa____ phi______ frames
    -       74.0000   63.0000   10.4934 29

#__ type_ start__ end____ width___ exp.time_
 69 omega   53.00  103.00   1.0000    6.0000
omega____ theta____ kappa____ phi______ frames
    -       74.0000   56.0000   98.1459 50

#__ type_ start__ end____ width___ exp.time_
 70 omega   56.00   89.00   1.0000    6.0000
omega____ theta____ kappa____ phi______ frames
    -       78.0000   62.0000  154.1360 33

#__ type_ start__ end____ width___ exp.time_
 71 omega   61.00   87.00   1.0000    6.0000
omega____ theta____ kappa____ phi______ frames
    -       78.0000   55.0000  131.5038 26

#__ type_ start__ end____ width___ exp.time_
 72 omega   54.00  146.00   1.0000    6.0000
omega____ theta____ kappa____ phi______ frames
    -       78.0000   67.0000  -95.0069 92

#__ type_ start__ end____ width___ exp.time_
 73 omega   55.00  131.00   1.0000    6.0000
omega____ theta____ kappa____ phi______ frames
    -       78.0000   68.0000 -135.9696 76

#__ type_ start__ end____ width___ exp.time_
 74 omega   60.00  100.00   1.0000   15.0000
omega____ theta____ kappa____ phi______ frames
    -       82.0000   61.0000  -20.3907 40

#__ type_ start__ end____ width___ exp.time_
 75 omega   56.00   82.00   1.0000   15.0000
omega____ theta____ kappa____ phi______ frames
    -       82.0000   72.0000 -149.7534 26

#__ type_ start__ end____ width___ exp.time_
 76 omega   63.00  136.00   1.0000   15.0000
omega____ theta____ kappa____ phi______ frames
    -       82.0000   58.0000   42.0089 73

#__ type_ start__ end____ width___ exp.time_
 77 omega   60.00  156.00   1.0000   15.0000
omega____ theta____ kappa____ phi______ frames
    -       86.0000   74.0000  146.4627 96

#__ type_ start__ end____ width___ exp.time_
 78 omega   58.00   83.00   1.0000   15.0000
omega____ theta____ kappa____ phi______ frames
    -       86.0000   76.0000   83.2876 25

#__ type_ start__ end____ width___ exp.time_
 79 omega   76.00  109.00   1.0000   15.0000
omega____ theta____ kappa____ phi______ frames
    -       94.0000   63.0000   59.9782 33

#__ type_ start__ end____ width___ exp.time_
 80 omega   72.00   97.00   1.0000   15.0000
omega____ theta____ kappa____ phi______ frames
    -       94.0000   62.0000   56.6617 25

#__ type_ start__ end____ width___ exp.time_
 81 omega   73.00  109.00   1.0000   15.0000
omega____ theta____ kappa____ phi______ frames
    -       94.0000   52.0000 -156.0227 36

#__ type_ start__ end____ width___ exp.time_
 82 omega   74.00  100.00   1.0000   15.0000
omega____ theta____ kappa____ phi______ frames
    -       94.0000   50.0000  122.7241 26

#__ type_ start__ end____ width___ exp.time_
 83 omega   76.00  102.00   1.0000   15.0000
omega____ theta____ kappa____ phi______ frames
    -       98.0000   61.0000  111.4507 26

#__ type_ start__ end____ width___ exp.time_
 84 omega   68.00  119.00   1.0000   15.0000
omega____ theta____ kappa____ phi______ frames
    -       98.0000   77.0000   -8.2516 51

#__ type_ start__ end____ width___ exp.time_
 85 omega   68.00  102.00   1.0000   15.0000
omega____ theta____ kappa____ phi______ frames
    -       98.0000   77.0000  118.5474 34

#__ type_ start__ end____ width___ exp.time_
 86 omega   69.00  106.00   1.0000   15.0000
omega____ theta____ kappa____ phi______ frames
    -       98.0000   75.0000  -37.6913 37

#__ type_ start__ end____ width___ exp.time_
 87 omega   85.00  156.00   1.0000   15.0000
omega____ theta____ kappa____ phi______ frames
    -      108.0000   64.0000  -90.0000 71

#__ type_ start__ end____ width___ exp.time_
 88 omega  119.00  145.00   1.0000   15.0000
omega____ theta____ kappa____ phi______ frames
    -      108.0000  -92.0000 -180.0000 26

#__ type_ start__ end____ width___ exp.time_
 89 omega   68.00   94.00   1.0000   15.0000
omega____ theta____ kappa____ phi______ frames
    -      108.0000  -92.0000 -180.0000 26

#__ type_ start__ end____ width___ exp.time_
 90 omega   36.00   92.00   1.0000   15.0000
omega____ theta____ kappa____ phi______ frames
    -      108.0000 -111.0000   60.0000 56

#__ type_ start__ end____ width___ exp.time_
 91 omega   85.00  164.00   1.0000   15.0000
omega____ theta____ kappa____ phi______ frames
    -      108.0000   38.0000  -30.0000 79

#__ type_ start__ end____ width___ exp.time_
 92 omega   83.00  109.00   1.0000   15.0000
omega____ theta____ kappa____ phi______ frames
    -      108.0000   38.0000  -90.0000 26

#__ type_ start__ end____ width___ exp.time_
 93 omega   89.00  114.00   1.0000   15.0000
omega____ theta____ kappa____ phi______ frames
    -      108.0000   62.0000   83.8560 25

#__ type_ start__ end____ width___ exp.time_
 94 omega   90.00  162.00   1.0000   15.0000
omega____ theta____ kappa____ phi______ frames
    -      108.0000   64.0000  120.0000 72

#__ type_ start__ end____ width___ exp.time_
 95 omega   86.00  163.00   1.0000   15.0000
omega____ theta____ kappa____ phi______ frames
    -      108.0000   64.0000   90.0000 77

#__ type_ start__ end____ width___ exp.time_
 96 omega   88.00  172.00   1.0000   15.0000
omega____ theta____ kappa____ phi______ frames
    -      108.0000   64.0000  -30.0000 84

#__ type_ start__ end____ width___ exp.time_
 97 omega   39.00  103.00   1.0000   15.0000
omega____ theta____ kappa____ phi______ frames
    -      108.0000  -50.0000 -120.0000 64

#__ type_ start__ end____ width___ exp.time_
 98 omega   83.00  108.00   1.0000   15.0000
omega____ theta____ kappa____ phi______ frames
    -      108.0000   38.0000  -60.0000 25

#__ type_ start__ end____ width___ exp.time_
 99 omega   87.00  174.00   1.0000   15.0000
omega____ theta____ kappa____ phi______ frames
    -      108.0000   64.0000   60.0000 87

#__ type_ start__ end____ width___ exp.time_
100 omega   88.00  114.00   1.0000   15.0000
omega____ theta____ kappa____ phi______ frames
    -      108.0000   64.0000 -120.0000 26

#__ type_ start__ end____ width___ exp.time_
101 omega   85.00  111.00   1.0000   15.0000
omega____ theta____ kappa____ phi______ frames
    -      108.0000   64.0000 -150.0000 26

#__ type_ start__ end____ width___ exp.time_
102 omega  138.00  172.00   1.0000   15.0000
omega____ theta____ kappa____ phi______ frames
    -      108.0000   77.0000  -60.0000 34

#__ type_ start__ end____ width___ exp.time_
103 omega   78.00  103.00   1.0000   15.0000
omega____ theta____ kappa____ phi______ frames
    -      108.0000   77.0000  -60.0000 25

#__ type_ start__ end____ width___ exp.time_
104 omega   86.00  125.00   1.0000   15.0000
omega____ theta____ kappa____ phi______ frames
    -      108.0000   64.0000  150.0000 39

#__ type_ start__ end____ width___ exp.time_
105 omega   78.00  103.00   1.0000   15.0000
omega____ theta____ kappa____ phi______ frames
    -      108.0000   77.0000   90.0000 25

#__ type_ start__ end____ width___ exp.time_
106 omega   78.00  103.00   1.0000   15.0000
omega____ theta____ kappa____ phi______ frames
    -      108.0000   77.0000   30.0000 25

#__ type_ start__ end____ width___ exp.time_
107 omega   47.00  113.00   1.0000   15.0000
omega____ theta____ kappa____ phi______ frames
    -      108.0000 -111.0000   90.0000 66

#__ type_ start__ end____ width___ exp.time_
108 omega   46.00  116.00   1.0000   15.0000
omega____ theta____ kappa____ phi______ frames
    -      108.0000 -111.0000  -90.0000 70

#__ type_ start__ end____ width___ exp.time_
109 omega   78.00  103.00   1.0000   15.0000
omega____ theta____ kappa____ phi______ frames
    -      108.0000   77.0000 -180.0000 25

#__ type_ start__ end____ width___ exp.time_
110 omega   78.00  104.00   1.0000   15.0000
omega____ theta____ kappa____ phi______ frames
    -      108.0000   77.0000  120.0000 26

#__ type_ start__ end____ width___ exp.time_
111 omega  145.00  178.00   1.0000   15.0000
omega____ theta____ kappa____ phi______ frames
    -      108.0000   77.0000  -90.0000 33

#__ type_ start__ end____ width___ exp.time_
112 omega   79.00  105.00   1.0000   15.0000
omega____ theta____ kappa____ phi______ frames
    -      108.0000   77.0000  -90.0000 26

#__ type_ start__ end____ width___ exp.time_
113 omega   79.00  178.00   1.0000   15.0000
omega____ theta____ kappa____ phi______ frames
    -      108.0000   77.0000    0.0000 99

#__ type_ start__ end____ width___ exp.time_
114 omega   78.00  170.00   1.0000   15.0000
omega____ theta____ kappa____ phi______ frames
    -      108.0000   77.0000 -150.0000 92

#__ type_ start__ end____ width___ exp.time_
115 omega   78.00  104.00   1.0000   15.0000
omega____ theta____ kappa____ phi______ frames
    -      108.0000   77.0000   60.0000 26

#__ type_ start__ end____ width___ exp.time_
116 omega  114.00  158.00   1.0000   15.0000
omega____ theta____ kappa____ phi______ frames
    -      108.0000   38.0000  -90.0000 44

#__ type_ start__ end____ width___ exp.time_
117 omega  138.00  164.00   1.0000   15.0000
omega____ theta____ kappa____ phi______ frames
    -      108.0000   77.0000 -120.0000 26

#__ type_ start__ end____ width___ exp.time_
118 omega   84.00  159.00   1.0000   15.0000
omega____ theta____ kappa____ phi______ frames
    -      108.0000   38.0000   60.0000 75

#__ type_ start__ end____ width___ exp.time_
119 omega   78.00  104.00   1.0000   15.0000
omega____ theta____ kappa____ phi______ frames
    -      108.0000   77.0000 -120.0000 26

#__ type_ start__ end____ width___ exp.time_
120 omega   78.00  103.00   1.0000   15.0000
omega____ theta____ kappa____ phi______ frames
    -      108.0000   77.0000  -30.0000 25

#__ type_ start__ end____ width___ exp.time_
121 omega   78.00  103.00   1.0000   15.0000
omega____ theta____ kappa____ phi______ frames
    -      108.0000   77.0000  150.0000 25

#__ type_ start__ end____ width___ exp.time_
122 omega   38.00  138.00   1.0000   15.0000
omega____ theta____ kappa____ phi______ frames
    -      108.0000  -77.0000   90.0000 100

#__ type_ start__ end____ width___ exp.time_
123 omega  145.00  175.00   1.0000   15.0000
omega____ theta____ kappa____ phi______ frames
    -      108.0000   64.0000   30.0000 30

#__ type_ start__ end____ width___ exp.time_
124 omega   85.00  110.00   1.0000   15.0000
omega____ theta____ kappa____ phi______ frames
    -      108.0000   64.0000   30.0000 25

#__ type_ start__ end____ width___ exp.time_
125 omega   85.00  111.00   1.0000   15.0000
omega____ theta____ kappa____ phi______ frames
    -      108.0000   64.0000  -60.0000 26

#__ type_ start__ end____ width___ exp.time_
126 omega   86.00  174.00   1.0000   15.0000
omega____ theta____ kappa____ phi______ frames
    -      108.0000   64.0000 -180.0000 88

#__ type_ start__ end____ width___ exp.time_
127 omega   62.00  145.00   1.0000   15.0000
omega____ theta____ kappa____ phi______ frames
    -      108.0000  178.0000   90.0000 83

#__ type_ start__ end____ width___ exp.time_
128 omega  -26.00   72.00   1.0000    2.0000
omega____ theta____ kappa____ phi______ frames
    -        0.0000   38.0000  150.0000 98

#__ type_ start__ end____ width___ exp.time_
129 omega  -26.00   72.00   1.0000    2.0000
omega____ theta____ kappa____ phi______ frames
    -        0.0000   38.0000  -60.0000 98

#__ type_ start__ end____ width___ exp.time_
130 omega  -70.00   30.00   1.0000    2.0000
omega____ theta____ kappa____ phi______ frames
    -        0.0000  -77.0000  -90.0000 100

#__ type_ start__ end____ width___ exp.time_
131 omega  -21.00   69.00   1.0000    2.0000
omega____ theta____ kappa____ phi______ frames
    -        0.0000   57.0000   90.0000 90

#__ type_ start__ end____ width___ exp.time_
132 omega  -69.00   21.00   1.0000    2.0000
omega____ theta____ kappa____ phi______ frames
    -        0.0000  -57.0000 -120.0000 90

#__ type_ start__ end____ width___ exp.time_
133 omega  -70.00   30.00   1.0000    2.0000
omega____ theta____ kappa____ phi______ frames
    -        0.0000  -77.0000 -120.0000 100

#__ type_ start__ end____ width___ exp.time_
134 omega  -21.00   69.00   1.0000    2.0000
omega____ theta____ kappa____ phi______ frames
    -        0.0000   57.0000 -120.0000 90

#__ type_ start__ end____ width___ exp.time_
135 omega  -72.00   26.00   1.0000    2.0000
omega____ theta____ kappa____ phi______ frames
    -        0.0000  -38.0000   90.0000 98

#__ type_ start__ end____ width___ exp.time_
136 omega  -26.00   72.00   1.0000    2.0000
omega____ theta____ kappa____ phi______ frames
    -        0.0000   38.0000   60.0000 98

#__ type_ start__ end____ width___ exp.time_
137 omega  -72.00   26.00   1.0000    2.0000
omega____ theta____ kappa____ phi______ frames
    -        0.0000  -38.0000 -120.0000 98

#__ type_ start__ end____ width___ exp.time_
138 omega   -9.00   18.00   1.0000    6.0000
omega____ theta____ kappa____ phi______ frames
    -       34.0000  102.0000   15.0255 27

#__ type_ start__ end____ width___ exp.time_
139 omega   12.00   38.00   1.0000    6.0000
omega____ theta____ kappa____ phi______ frames
    -       46.0000   84.0000 -114.7140 26

#__ type_ start__ end____ width___ exp.time_
140 omega   12.00   38.00   1.0000    6.0000
omega____ theta____ kappa____ phi______ frames
    -       46.0000   84.0000   86.9075 26

#__ type_ start__ end____ width___ exp.time_
141 omega   19.00   47.00   1.0000    6.0000
omega____ theta____ kappa____ phi______ frames
    -       50.0000   79.0000 -175.8744 28

#__ type_ start__ end____ width___ exp.time_
142 omega   17.00   45.00   1.0000    6.0000
omega____ theta____ kappa____ phi______ frames
    -       50.0000   82.0000  148.3410 28

#__ type_ start__ end____ width___ exp.time_
143 omega   18.00   46.00   1.0000    6.0000
omega____ theta____ kappa____ phi______ frames
    -       50.0000   81.0000   26.1660 28

#__ type_ start__ end____ width___ exp.time_
144 omega   17.00   45.00   1.0000    6.0000
omega____ theta____ kappa____ phi______ frames
    -       50.0000   82.0000  -80.9421 28

#__ type_ start__ end____ width___ exp.time_
145 omega   18.00   46.00   1.0000    6.0000
omega____ theta____ kappa____ phi______ frames
    -       50.0000   81.0000  -46.9417 28

#__ type_ start__ end____ width___ exp.time_
146 omega  -15.00   75.00   1.0000    6.0000
omega____ theta____ kappa____ phi______ frames
    -       54.0000  -57.0000    0.0000 90

#__ type_ start__ end____ width___ exp.time_
147 omega  -18.00   80.00   1.0000    6.0000
omega____ theta____ kappa____ phi______ frames
    -       54.0000  -38.0000  150.0000 98

#__ type_ start__ end____ width___ exp.time_
148 omega   23.00  111.00   1.0000    6.0000
omega____ theta____ kappa____ phi______ frames
    -       54.0000 -125.0000  -30.0000 88

#__ type_ start__ end____ width___ exp.time_
149 omega   24.00  124.00   1.0000    6.0000
omega____ theta____ kappa____ phi______ frames
    -       54.0000   77.0000   90.0000 100

#__ type_ start__ end____ width___ exp.time_
150 omega   24.00  124.00   1.0000    6.0000
omega____ theta____ kappa____ phi______ frames
    -       54.0000   77.0000  120.0000 100

#__ type_ start__ end____ width___ exp.time_
151 omega    1.00   96.00   1.0000    6.0000
omega____ theta____ kappa____ phi______ frames
    -       54.0000  -99.0000  150.0000 95

#__ type_ start__ end____ width___ exp.time_
152 omega   29.00  128.00   1.0000    6.0000
omega____ theta____ kappa____ phi______ frames
    -       58.0000   75.0000 -107.3094 99

#__ type_ start__ end____ width___ exp.time_
153 omega   29.00  128.00   1.0000    6.0000
omega____ theta____ kappa____ phi______ frames
    -       58.0000   76.0000  143.8663 99

#__ type_ start__ end____ width___ exp.time_
154 omega   29.00  128.00   1.0000    6.0000
omega____ theta____ kappa____ phi______ frames
    -       58.0000   76.0000   10.1933 99

#__ type_ start__ end____ width___ exp.time_
155 omega   28.00  128.00   1.0000    6.0000
omega____ theta____ kappa____ phi______ frames
    -       58.0000   77.0000  -36.1776 100

#__ type_ start__ end____ width___ exp.time_
156 omega   41.00  130.00   1.0000    6.0000
omega____ theta____ kappa____ phi______ frames
    -       62.0000   60.0000  106.5269 89

#__ type_ start__ end____ width___ exp.time_
157 omega   33.00  132.00   1.0000    6.0000
omega____ theta____ kappa____ phi______ frames
    -       62.0000   76.0000  -86.5331 99

#__ type_ start__ end____ width___ exp.time_
158 omega   36.00  136.00   1.0000    6.0000
omega____ theta____ kappa____ phi______ frames
    -       66.0000   77.0000  122.0446 100

#__ type_ start__ end____ width___ exp.time_
159 omega   36.00  127.00   1.0000    6.0000
omega____ theta____ kappa____ phi______ frames
    -       66.0000   77.0000  -10.1960 91

#__ type_ start__ end____ width___ exp.time_
160 omega   46.00  138.00   1.0000    6.0000
omega____ theta____ kappa____ phi______ frames
    -       70.0000   67.0000   57.9995 92

#__ type_ start__ end____ width___ exp.time_
161 omega   42.00  140.00   1.0000    6.0000
omega____ theta____ kappa____ phi______ frames
    -       70.0000   74.0000  171.5039 98

#__ type_ start__ end____ width___ exp.time_
162 omega   41.00  140.00   1.0000    6.0000
omega____ theta____ kappa____ phi______ frames
    -       70.0000   76.0000  -94.4593 99

#__ type_ start__ end____ width___ exp.time_
163 omega   48.00  143.00   1.0000    6.0000
omega____ theta____ kappa____ phi______ frames
    -       74.0000   70.0000  -60.0460 95

#__ type_ start__ end____ width___ exp.time_
164 omega   48.00  146.00   1.0000    6.0000
omega____ theta____ kappa____ phi______ frames
    -       74.0000   37.0000   31.2721 98

#__ type_ start__ end____ width___ exp.time_
165 omega   52.00  142.00   1.0000    6.0000
omega____ theta____ kappa____ phi______ frames
    -       74.0000   63.0000   10.4934 90

#__ type_ start__ end____ width___ exp.time_
166 omega   50.00  142.00   1.0000    6.0000
omega____ theta____ kappa____ phi______ frames
    -       74.0000   67.0000  -19.5723 92

#__ type_ start__ end____ width___ exp.time_
167 omega   53.00  143.00   1.0000    6.0000
omega____ theta____ kappa____ phi______ frames
    -       74.0000   56.0000   98.1459 90

#__ type_ start__ end____ width___ exp.time_
168 omega   45.00  144.00   1.0000    6.0000
omega____ theta____ kappa____ phi______ frames
    -       74.0000   75.0000 -162.7796 99

#__ type_ start__ end____ width___ exp.time_
169 omega   53.00  143.00   1.0000    6.0000
omega____ theta____ kappa____ phi______ frames
    -       74.0000   55.0000   42.0021 90

#__ type_ start__ end____ width___ exp.time_
170 omega   54.00  146.00   1.0000    6.0000
omega____ theta____ kappa____ phi______ frames
    -       78.0000   68.0000 -135.9696 92

#__ type_ start__ end____ width___ exp.time_
171 omega   57.00  147.00   1.0000    6.0000
omega____ theta____ kappa____ phi______ frames
    -       78.0000   55.0000  131.5038 90

#__ type_ start__ end____ width___ exp.time_
172 omega   54.00  146.00   1.0000    6.0000
omega____ theta____ kappa____ phi______ frames
    -       78.0000   67.0000  -95.0069 92

#__ type_ start__ end____ width___ exp.time_
173 omega   56.00  146.00   1.0000    6.0000
omega____ theta____ kappa____ phi______ frames
    -       78.0000   62.0000  154.1360 90

#__ type_ start__ end____ width___ exp.time_
174 omega   55.00  149.00   1.0000    6.0000
omega____ theta____ kappa____ phi______ frames
    -       78.0000   47.0000  137.9172 94

#__ type_ start__ end____ width___ exp.time_
175 omega   56.00  148.00   1.0000    6.0000
omega____ theta____ kappa____ phi______ frames
    -       78.0000   49.0000  100.5992 92

;
_diffrn_measurement_device 'four-circle diffractometer'
_diffrn_measurement_device_type 'Agilent SuperNova, Dual, Cu at zero, Eos'
_diffrn_measurement_method '\w and \p scans'
_diffrn_measurement_specimen_support 'polyimid foil'
_diffrn_orient_matrix_UB_11 -0.1191421000
_diffrn_orient_matrix_UB_12 -0.0034033000
_diffrn_orient_matrix_UB_13 -0.0395435000
_diffrn_orient_matrix_UB_21 -0.0069672000
_diffrn_orient_matrix_UB_22 0.1005204000
_diffrn_orient_matrix_UB_23 -0.0209159000
_diffrn_orient_matrix_UB_31 -0.0162070000
_diffrn_orient_matrix_UB_32 -0.0184911000
_diffrn_orient_matrix_UB_33 -0.1070894000
_diffrn_radiation_monochromator mirror
_diffrn_radiation_probe x-ray
_diffrn_radiation_type 'Cu K\a'
_diffrn_radiation_wavelength 1.54184
_diffrn_reflns_av_R_equivalents 0.0460
_diffrn_reflns_av_unetI/netI 0.0215
_diffrn_reflns_Laue_measured_fraction_full 1.000
_diffrn_reflns_Laue_measured_fraction_max 0.994
_diffrn_reflns_limit_h_max 17
_diffrn_reflns_limit_h_min -17
_diffrn_reflns_limit_k_max 18
_diffrn_reflns_limit_k_min -18
_diffrn_reflns_limit_l_max 16
_diffrn_reflns_limit_l_min -18
_diffrn_reflns_number 115639
_diffrn_reflns_point_group_measured_fraction_full 1.000
_diffrn_reflns_point_group_measured_fraction_max 0.986
_diffrn_reflns_theta_full 67.684
_diffrn_reflns_theta_max 71.159
_diffrn_reflns_theta_min 3.456
_diffrn_source 'microfocus X-Ray tube'
_diffrn_source_type 'Agilent SuperNova (Cu) X-ray Source'
_exptl_absorpt_coefficient_mu 2.066
_exptl_absorpt_correction_T_max 0.915
_exptl_absorpt_correction_T_min 0.802
_exptl_absorpt_correction_type gaussian
_exptl_absorpt_process_details
;
CrysAlisPro, Agilent Technologies,
Version 1.171.37.35h (release 09-02-2015 CrysAlis171 .NET)
(compiled Feb  9 2015,16:26:32)
Numerical absorption correction based on gaussian integration over
 a multifaceted crystal model (Busing & Levy, 1957).
Empirical absorption correction using spherical harmonics,
 implemented in SCALE3 ABSPACK scaling algorithm.
;
_exptl_crystal_colour 'dark orange'
_exptl_crystal_density_diffrn 1.330
_exptl_crystal_description needle
_exptl_crystal_F_000 1220
_exptl_crystal_size_max 0.128
_exptl_crystal_size_mid 0.059
_exptl_crystal_size_min 0.049
_refine_diff_density_max 0.157
_refine_diff_density_min -0.203
_refine_diff_density_rms 0.031
_refine_ls_abs_structure_details
;
 Flack x determined using 4914 quotients [(I+)-(I-)]/[(I+)+(I-)]
 (Parsons, Flack and Wagner, Acta Cryst. B69 (2013) 249-259).
;
_refine_ls_abs_structure_Flack -0.002(4)
_refine_ls_extinction_method none
_refine_ls_goodness_of_fit_ref 1.027
_refine_ls_hydrogen_treatment constr
_refine_ls_matrix_type full
_refine_ls_number_parameters 775
_refine_ls_number_reflns 11099
_refine_ls_number_restraints 175
_refine_ls_restrained_S_all 1.026
_refine_ls_R_factor_all 0.0238
_refine_ls_R_factor_gt 0.0226
_refine_ls_shift/su_max 0.001
_refine_ls_shift/su_mean 0.000
_refine_ls_structure_factor_coef Fsqd
_refine_ls_weighting_details 'w=1/[\s^2^(Fo^2^)+(0.0272P)^2^+0.5421P] where P=(Fo^2^+2Fc^2^)/3'
_refine_ls_weighting_scheme calc
_refine_ls_wR_factor_gt 0.0534
_refine_ls_wR_factor_ref 0.0538
_reflns_Friedel_coverage 0.908
_reflns_Friedel_fraction_full 0.999
_reflns_Friedel_fraction_max 0.978
_reflns_number_gt 10781
_reflns_number_total 11099
_reflns_threshold_expression 'I > 2\s(I)'
_cod_data_source_file ic7b00077_si_002.cif
_cod_data_source_block ga_jw11
_cod_original_cell_volume 2900.71(4)
_cod_original_formula_sum 'C31.50 H34 Cl N3 Ni O2'
_cod_database_code 4345577
_audit_block_refno 2479
_audit_block_usercomment 'jw0235b needle orange'
_chemical_oxdiff_formula 'C31.5 H34 Cl1 N3 Ni1 O2'
_chemical_oxdiff_usercomment 'jw0235b needle orange'
_shelx_space_group_comment
;
The symmetry employed for this shelxl refinement is uniquely defined
by the following loop, which should always be used as a source of
symmetry information in preference to the above space-group names.
They are only intended as comments.
;
_shelx_estimated_absorpt_t_max 0.820
_shelx_estimated_absorpt_t_min 0.820
_reflns_odcompleteness_completeness 99.96
_reflns_odcompleteness_iscentric 1
_reflns_odcompleteness_theta 66.97
_shelxl_version_number 2016/6
_olex2_refinement_description
;
1. Fixed Uiso
 At 1.2 times of:
  All C(H) groups, All C(H,H) groups
 At 1.5 times of:
  All C(H,H,H) groups
2. Restrained distances
 C81A-C87A \\sim C81B-C87B
 with sigma of 0.01
 C87A-C82A \\sim C87A-C86A \\sim C87B-C82B \\sim C87B-C86B
 with sigma of 0.02
 C1-C19A \\sim C1-C19B
 with sigma of 0.01
3. Restrained atomic chiral volume
 C19A
 fixed at 0 with sigma of 0.1
 C19B
 fixed at 0 with sigma of 0.1
 C81A
 fixed at 0 with sigma of 0.1
 C81B
 fixed at 0 with sigma of 0.1
4. Rigid body (RIGU) restrains
 C19A, C20A, C21A, C22A, C23A, C24A, C19B, C20B, C21B, C22B, C23B, C24B
 with sigma for 1-2 distances of 0.004 and sigma for 1-3 distances of 0.004
 C81A, C82A, C83A, C84A, C85A, C86A, C87A, C81B, C82B, C83B, C84B, C85B, C86B,
 C87B
 with sigma for 1-2 distances of 0.004 and sigma for 1-3 distances of 0.004
5. Others
 Sof(H1B)=Sof(C19B)=Sof(C20B)=Sof(H20B)=Sof(C21B)=Sof(H21B)=Sof(C22B)=
 Sof(H22B)=Sof(C23B)=Sof(H23B)=Sof(C24B)=Sof(H24B)=1-FVAR(1)
 Sof(H1A)=Sof(C19A)=Sof(C20A)=Sof(H20A)=Sof(C21A)=Sof(H21A)=Sof(C22A)=
 Sof(H22A)=Sof(C23A)=Sof(H23A)=Sof(C24A)=Sof(H24A)=FVAR(1)
 Sof(C81B)=Sof(C82B)=Sof(H82B)=Sof(C83B)=Sof(H83B)=Sof(C84B)=Sof(H84B)=
 Sof(C85B)=Sof(H85B)=Sof(C86B)=Sof(H86B)=Sof(C87B)=Sof(H87D)=Sof(H87E)=
 Sof(H87F)=1-FVAR(2)
 Sof(C81A)=Sof(C82A)=Sof(H82A)=Sof(C83A)=Sof(H83A)=Sof(C84A)=Sof(H84A)=
 Sof(C85A)=Sof(H85A)=Sof(C86A)=Sof(H86A)=Sof(C87A)=Sof(H87A)=Sof(H87B)=
 Sof(H87C)=FVAR(2)
6.a Ternary CH refined with riding coordinates:
 C1(H1A), C1(H1B), C12(H12), C51(H51), C62(H62)
6.b Secondary CH2 refined with riding coordinates:
 C2(H2A,H2B), C11(H11A,H11B), C52(H52A,H52B), C61(H61A,H61B)
6.c Aromatic/amide H refined with riding coordinates:
 C6(H6), C7(H7), C14(H14), C15(H15), C16(H16), C17(H17), C18(H18), C20A(H20A),
 C21A(H21A), C22A(H22A), C23A(H23A), C24A(H24A), C20B(H20B), C21B(H21B),
 C22B(H22B), C23B(H23B), C24B(H24B), C56(H56), C57(H57), C64(H64), C65(H65),
 C66(H66), C67(H67), C68(H68), C70(H70), C71(H71), C72(H72), C73(H73), C74(H74),
  C82A(H82A), C83A(H83A), C84A(H84A), C85A(H85A), C86A(H86A), C82B(H82B),
 C83B(H83B), C84B(H84B), C85B(H85B), C86B(H86B)
6.d Fitted hexagon refined as free rotating group:
 C19A(C20A,C21A,C22A,C23A,C24A), C19B(C20B,C21B,C22B,C23B,C24B), C81A(C82A,
 C83A,C84A,C85A,C86A), C81B(C82B,C83B,C84B,C85B,C86B)
6.e Idealised Me refined as rotating group:
 C25(H25A,H25B,H25C), C26(H26A,H26B,H26C), C27(H27A,H27B,H27C), C28(H28A,H28B,
 H28C), C75(H75A,H75B,H75C), C76(H76A,H76B,H76C), C77(H77A,H77B,H77C), C78(H78A,
 H78B,H78C), C87A(H87A,H87B,H87C), C87B(H87D,H87E,H87F)
;
_olex2_submission_special_instructions 'No special instructions were received'
_cell_oxdiff_length_a 14.5057(3)
_cell_oxdiff_length_b 15.0646(3)
_cell_oxdiff_length_c 15.0536(3)
_cell_oxdiff_angle_alpha 90.0554(15)
_cell_oxdiff_angle_beta 118.1408(19)
_cell_oxdiff_angle_gamma 89.9936(14)
_cell_oxdiff_volume 2900.71(9)
_cell_oxdiff_measurement_reflns_used 59753

loop_
_symmetry_equiv_pos_as_xyz
'x, y, z'
'-x, y+1/2, -z'

loop_
_atom_site_label
_atom_site_type_symbol
_atom_site_fract_x
_atom_site_fract_y
_atom_site_fract_z
_atom_site_U_iso_or_equiv
_atom_site_adp_type
_atom_site_occupancy
_atom_site_site_symmetry_order
_atom_site_calc_flag
_atom_site_refinement_flags_posn
_atom_site_refinement_flags_adp
_atom_site_refinement_flags_occupancy
_atom_site_disorder_assembly
_atom_site_disorder_group
Ni1 Ni 0.89545(3) 0.73897(2) 0.64233(3) 0.01721(8) Uani 1 1 d . . . . .
Cl1 Cl 1.00151(4) 0.70040(3) 0.58296(4) 0.02330(12) Uani 1 1 d . . . . .
O1 O 0.88797(13) 0.51597(10) 0.78887(13) 0.0258(4) Uani 1 1 d . . . . .
O2 O 0.85306(14) 0.99760(10) 0.56420(14) 0.0294(4) Uani 1 1 d . . . . .
N1 N 0.88861(14) 0.62093(12) 0.68458(15) 0.0192(4) Uani 1 1 d . . . . .
N2 N 0.79527(14) 0.77261(12) 0.67968(15) 0.0208(4) Uani 1 1 d . . . . .
N3 N 0.90768(15) 0.85944(12) 0.61429(15) 0.0207(4) Uani 1 1 d . . . . .
C1 C 0.90293(18) 0.53677(15) 0.64140(19) 0.0225(5) Uani 1 1 d D . . . .
H1A H 0.966142 0.542906 0.631519 0.027 Uiso 0.48(2) 1 calc R . P A 1
H1B H 0.962092 0.541409 0.625106 0.027 Uiso 0.52(2) 1 calc R . P A 2
C2 C 0.9287(2) 0.47195(16) 0.7281(2) 0.0297(6) Uani 1 1 d . . . . .
H2A H 0.893958 0.414025 0.702710 0.036 Uiso 1 1 calc R . . . .
H2B H 1.005102 0.462419 0.767557 0.036 Uiso 1 1 calc R . . . .
C3 C 0.87524(17) 0.60133(15) 0.76064(18) 0.0209(5) Uani 1 1 d . . . . .
C4 C 0.84904(19) 0.66484(15) 0.82286(19) 0.0237(5) Uani 1 1 d . . . . .
C5 C 0.77882(17) 0.73680(16) 0.75471(17) 0.0219(4) Uani 1 1 d . . . . .
C6 C 0.69611(18) 0.77988(17) 0.7575(2) 0.0272(5) Uani 1 1 d . . . . .
H6 H 0.668334 0.768006 0.802179 0.033 Uiso 1 1 calc R . . . .
C7 C 0.66086(18) 0.84512(16) 0.6809(2) 0.0275(5) Uani 1 1 d . . . . .
H7 H 0.605025 0.885701 0.664550 0.033 Uiso 1 1 calc R . . . .
C8 C 0.72266(17) 0.83873(14) 0.63432(19) 0.0233(5) Uani 1 1 d . . . . .
C9 C 0.71946(18) 0.89049(16) 0.54698(19) 0.0264(5) Uani 1 1 d . . . . .
C10 C 0.83092(18) 0.91432(14) 0.57643(18) 0.0233(5) Uani 1 1 d . . . . .
C11 C 0.96496(19) 1.00132(16) 0.5977(2) 0.0292(5) Uani 1 1 d . . . . .
H11A H 0.998897 1.046710 0.650958 0.035 Uiso 1 1 calc R . . . .
H11B H 0.978642 1.015710 0.540826 0.035 Uiso 1 1 calc R . . . .
C12 C 1.00595(18) 0.90742(14) 0.63930(18) 0.0233(5) Uani 1 1 d . . . . .
H12 H 1.041074 0.880609 0.602339 0.028 Uiso 1 1 calc R . . . .
C13 C 1.07975(18) 0.90795(14) 0.75122(19) 0.0248(5) Uani 1 1 d . . . . .
C14 C 1.04360(19) 0.90955(17) 0.8215(2) 0.0312(6) Uani 1 1 d . . . . .
H14 H 0.970653 0.905823 0.799676 0.037 Uiso 1 1 calc R . . . .
C15 C 1.1129(2) 0.9165(2) 0.9235(2) 0.0434(7) Uani 1 1 d . . . . .
H15 H 1.087100 0.917092 0.970951 0.052 Uiso 1 1 calc R . . . .
C16 C 1.2191(2) 0.9227(2) 0.9565(2) 0.0458(7) Uani 1 1 d . . . . .
H16 H 1.266321 0.928077 1.026408 0.055 Uiso 1 1 calc R . . . .
C17 C 1.2561(2) 0.9211(2) 0.8878(2) 0.0435(7) Uani 1 1 d . . . . .
H17 H 1.329084 0.925414 0.910246 0.052 Uiso 1 1 calc R . . . .
C18 C 1.1872(2) 0.91312(17) 0.7856(2) 0.0342(6) Uani 1 1 d . . . . .
H18 H 1.213619 0.911178 0.738695 0.041 Uiso 1 1 calc R . . . .
C19A C 0.8157(5) 0.5054(6) 0.5464(6) 0.022(2) Uani 0.48(2) 1 d D U P A 1
C20A C 0.7176(5) 0.5450(6) 0.5037(6) 0.0268(18) Uani 0.48(2) 1 d G U P A 1
H20A H 0.706558 0.597091 0.532974 0.032 Uiso 0.48(2) 1 calc R . P A 1
C21A C 0.6357(4) 0.5085(8) 0.4180(5) 0.037(2) Uani 0.48(2) 1 d G U P A 1
H21A H 0.568604 0.535604 0.388778 0.044 Uiso 0.48(2) 1 calc R . P A 1
C22A C 0.6518(5) 0.4323(7) 0.3751(3) 0.032(2) Uani 0.48(2) 1 d G U P A 1
H22A H 0.595805 0.407368 0.316551 0.039 Uiso 0.48(2) 1 calc R . P A 1
C23A C 0.7499(7) 0.3927(5) 0.4178(4) 0.0300(18) Uani 0.48(2) 1 d G U P A 1
H23A H 0.760961 0.340616 0.388519 0.036 Uiso 0.48(2) 1 calc R . P A 1
C24A C 0.8319(6) 0.4292(5) 0.5035(5) 0.0238(17) Uani 0.48(2) 1 d G U P A 1
H24A H 0.898917 0.402101 0.532715 0.029 Uiso 0.48(2) 1 calc R . P A 1
C19B C 0.7969(7) 0.5163(6) 0.5443(5) 0.0242(19) Uani 0.52(2) 1 d D U P A 2
C20B C 0.7088(6) 0.5694(7) 0.5135(6) 0.0320(19) Uani 0.52(2) 1 d G U P A 2
H20B H 0.710481 0.619520 0.552527 0.038 Uiso 0.52(2) 1 calc R . P A 2
C21B C 0.6181(6) 0.5492(9) 0.4256(5) 0.051(3) Uani 0.52(2) 1 d G U P A 2
H21B H 0.557803 0.585523 0.404510 0.062 Uiso 0.52(2) 1 calc R . P A 2
C22B C 0.6155(10) 0.4759(11) 0.3684(4) 0.059(4) Uani 0.52(2) 1 d G U P A 2
H22B H 0.553544 0.462069 0.308324 0.070 Uiso 0.52(2) 1 calc R . P A 2
C23B C 0.7037(12) 0.4227(9) 0.3992(6) 0.055(4) Uani 0.52(2) 1 d G U P A 2
H23B H 0.701964 0.372611 0.360153 0.066 Uiso 0.52(2) 1 calc R . P A 2
C24B C 0.7944(10) 0.4429(6) 0.4871(7) 0.038(2) Uani 0.52(2) 1 d G U P A 2
H24B H 0.854644 0.406606 0.508170 0.045 Uiso 0.52(2) 1 calc R . P A 2
C25 C 0.7953(2) 0.61518(18) 0.8746(2) 0.0338(6) Uani 1 1 d . . . . .
H25A H 0.732047 0.585955 0.823504 0.051 Uiso 1 1 calc GR . . . .
H25B H 0.776235 0.657358 0.912770 0.051 Uiso 1 1 calc GR . . . .
H25C H 0.843082 0.570474 0.920484 0.051 Uiso 1 1 calc GR . . . .
C26 C 0.95458(19) 0.70362(17) 0.90361(19) 0.0287(5) Uani 1 1 d . . . . .
H26A H 1.000663 0.655106 0.943189 0.043 Uiso 1 1 calc GR . . . .
H26B H 0.941977 0.743378 0.948290 0.043 Uiso 1 1 calc GR . . . .
H26C H 0.987753 0.736886 0.870371 0.043 Uiso 1 1 calc GR . . . .
C27 C 0.6785(2) 0.83377(18) 0.4502(2) 0.0303(6) Uani 1 1 d . . . . .
H27A H 0.716777 0.777486 0.465507 0.045 Uiso 1 1 calc GR . . . .
H27B H 0.688806 0.865993 0.399033 0.045 Uiso 1 1 calc GR . . . .
H27C H 0.603779 0.821873 0.424668 0.045 Uiso 1 1 calc GR . . . .
C28 C 0.6524(2) 0.97428(18) 0.5254(2) 0.0408(7) Uani 1 1 d . . . . .
H28A H 0.581159 0.957675 0.510283 0.061 Uiso 1 1 calc GR . . . .
H28B H 0.650540 1.005551 0.467453 0.061 Uiso 1 1 calc GR . . . .
H28C H 0.682566 1.013198 0.584501 0.061 Uiso 1 1 calc GR . . . .
Ni51 Ni 0.23494(3) 0.39575(2) 0.79862(3) 0.01873(9) Uani 1 1 d . . . . .
Cl51 Cl 0.11977(4) 0.42723(3) 0.64301(4) 0.02356(11) Uani 1 1 d . . . . .
O51 O 0.32911(15) 0.15363(12) 0.76012(15) 0.0358(4) Uani 1 1 d . . . . .
O52 O 0.22313(13) 0.61713(11) 0.94497(13) 0.0271(4) Uani 1 1 d . . . . .
N51 N 0.24869(15) 0.27909(13) 0.76073(15) 0.0227(4) Uani 1 1 d . . . . .
N52 N 0.33459(15) 0.36960(13) 0.93033(15) 0.0242(4) Uani 1 1 d . . . . .
N53 N 0.22414(14) 0.51157(12) 0.84177(14) 0.0201(4) Uani 1 1 d . . . . .
C51 C 0.16278(17) 0.22463(15) 0.68512(18) 0.0231(5) Uani 1 1 d . . . . .
H51 H 0.131953 0.254665 0.617969 0.028 Uiso 1 1 calc R . . . .
C52 C 0.2211(2) 0.13993(17) 0.6827(2) 0.0333(6) Uani 1 1 d . . . . .
H52A H 0.190903 0.086886 0.698079 0.040 Uiso 1 1 calc R . . . .
H52B H 0.217200 0.132100 0.615714 0.040 Uiso 1 1 calc R . . . .
C53 C 0.33374(18) 0.23475(18) 0.79791(19) 0.0284(5) Uani 1 1 d . . . . .
C54 C 0.43726(19) 0.26727(19) 0.8795(2) 0.0348(6) Uani 1 1 d . . . . .
C55 C 0.41804(18) 0.31246(18) 0.9583(2) 0.0293(6) Uani 1 1 d . . . . .
C56 C 0.47488(19) 0.3109(2) 1.0617(2) 0.0357(6) Uani 1 1 d . . . . .
H56 H 0.536033 0.276862 1.100648 0.043 Uiso 1 1 calc R . . . .
C57 C 0.42521(19) 0.36935(19) 1.0991(2) 0.0326(6) Uani 1 1 d . . . . .
H57 H 0.446701 0.382325 1.167842 0.039 Uiso 1 1 calc R . . . .
C58 C 0.33929(18) 0.40410(16) 1.01641(18) 0.0256(5) Uani 1 1 d . . . . .
C59 C 0.25425(19) 0.46547(16) 1.01098(19) 0.0257(5) Uani 1 1 d . . . . .
C60 C 0.23298(17) 0.53115(15) 0.92786(19) 0.0231(5) Uani 1 1 d . . . . .
C61 C 0.19974(19) 0.66398(16) 0.85164(19) 0.0259(5) Uani 1 1 d . . . . .
H61A H 0.249115 0.713754 0.864911 0.031 Uiso 1 1 calc R . . . .
H61B H 0.127578 0.687734 0.819695 0.031 Uiso 1 1 calc R . . . .
C62 C 0.21217(17) 0.59388(15) 0.78383(18) 0.0212(5) Uani 1 1 d . . . . .
H62 H 0.146354 0.590621 0.718196 0.025 Uiso 1 1 calc R . . . .
C63 C 0.30411(18) 0.60831(15) 0.7643(2) 0.0244(5) Uani 1 1 d . . . . .
C64 C 0.4027(2) 0.57511(18) 0.8276(2) 0.0330(6) Uani 1 1 d . . . . .
H64 H 0.413982 0.541199 0.885079 0.040 Uiso 1 1 calc R . . . .
C65 C 0.4853(2) 0.5914(2) 0.8072(3) 0.0424(7) Uani 1 1 d . . . . .
H65 H 0.552715 0.568433 0.850906 0.051 Uiso 1 1 calc R . . . .
C66 C 0.4703(2) 0.64029(19) 0.7245(3) 0.0444(8) Uani 1 1 d . . . . .
H66 H 0.527177 0.651501 0.711382 0.053 Uiso 1 1 calc R . . . .
C67 C 0.3720(3) 0.6731(2) 0.6604(3) 0.0476(8) Uani 1 1 d . . . . .
H67 H 0.361072 0.706698 0.602860 0.057 Uiso 1 1 calc R . . . .
C68 C 0.2889(2) 0.65700(18) 0.6804(2) 0.0377(7) Uani 1 1 d . . . . .
H68 H 0.221373 0.679550 0.636166 0.045 Uiso 1 1 calc R . . . .
C69 C 0.07876(18) 0.20897(15) 0.71594(18) 0.0240(5) Uani 1 1 d . . . . .
C70 C 0.1041(2) 0.17097(18) 0.8087(2) 0.0333(6) Uani 1 1 d . . . . .
H70 H 0.174906 0.157906 0.854748 0.040 Uiso 1 1 calc R . . . .
C71 C 0.0257(3) 0.1521(2) 0.8342(2) 0.0427(7) Uani 1 1 d . . . . .
H71 H 0.042972 0.125718 0.897444 0.051 Uiso 1 1 calc R . . . .
C72 C -0.0777(3) 0.1716(2) 0.7675(3) 0.0449(8) Uani 1 1 d . . . . .
H72 H -0.131186 0.158240 0.784855 0.054 Uiso 1 1 calc R . . . .
C73 C -0.1026(2) 0.21046(18) 0.6758(3) 0.0399(7) Uani 1 1 d . . . . .
H73 H -0.173271 0.224565 0.630304 0.048 Uiso 1 1 calc R . . . .
C74 C -0.02441(19) 0.22894(16) 0.6500(2) 0.0286(5) Uani 1 1 d . . . . .
H74 H -0.041881 0.255437 0.586740 0.034 Uiso 1 1 calc R . . . .
C75 C 0.5135(3) 0.1891(3) 0.9253(3) 0.0580(10) Uani 1 1 d . . . . .
H75A H 0.481483 0.143612 0.948473 0.087 Uiso 1 1 calc GR . . . .
H75B H 0.578244 0.210203 0.982413 0.087 Uiso 1 1 calc GR . . . .
H75C H 0.529387 0.163681 0.874113 0.087 Uiso 1 1 calc GR . . . .
C76 C 0.4816(2) 0.3333(2) 0.8303(2) 0.0426(7) Uani 1 1 d . . . . .
H76A H 0.488826 0.303297 0.776171 0.064 Uiso 1 1 calc GR . . . .
H76B H 0.550185 0.354539 0.881230 0.064 Uiso 1 1 calc GR . . . .
H76C H 0.433796 0.383747 0.802459 0.064 Uiso 1 1 calc GR . . . .
C77 C 0.15255(19) 0.41292(17) 0.9830(2) 0.0311(6) Uani 1 1 d . . . . .
H77A H 0.133457 0.378806 0.921321 0.047 Uiso 1 1 calc GR . . . .
H77B H 0.096072 0.454384 0.971934 0.047 Uiso 1 1 calc GR . . . .
H77C H 0.163720 0.372302 1.038031 0.047 Uiso 1 1 calc GR . . . .
C78 C 0.2876(2) 0.51282(19) 1.1114(2) 0.0372(6) Uani 1 1 d . . . . .
H78A H 0.301858 0.468754 1.164244 0.056 Uiso 1 1 calc GR . . . .
H78B H 0.231441 0.552423 1.105592 0.056 Uiso 1 1 calc GR . . . .
H78C H 0.350961 0.547607 1.128837 0.056 Uiso 1 1 calc GR . . . .
C81A C 0.5882(4) 0.2423(3) 0.6039(4) 0.0380(15) Uani 0.612(7) 1 d D U P B 3
C82A C 0.6316(6) 0.2077(3) 0.7008(5) 0.043(2) Uani 0.612(7) 1 d DG U P B 3
H82A H 0.616539 0.148346 0.711163 0.051 Uiso 0.612(7) 1 calc R . P B 3
C83A C 0.6969(6) 0.2598(4) 0.7827(4) 0.0474(19) Uani 0.612(7) 1 d G U P B 3
H83A H 0.726572 0.236133 0.848959 0.057 Uiso 0.612(7) 1 calc R . P B 3
C84A C 0.7189(4) 0.3466(4) 0.7676(4) 0.0525(18) Uani 0.612(7) 1 d G U P B 3
H84A H 0.763610 0.382246 0.823530 0.063 Uiso 0.612(7) 1 calc R . P B 3
C85A C 0.6756(4) 0.3813(2) 0.6706(5) 0.0512(19) Uani 0.612(7) 1 d G U P B 3
H85A H 0.690614 0.440572 0.660304 0.061 Uiso 0.612(7) 1 calc R . P B 3
C86A C 0.6102(4) 0.3291(3) 0.5888(4) 0.0425(18) Uani 0.612(7) 1 d DG U P B 3
H86A H 0.580580 0.352786 0.522507 0.051 Uiso 0.612(7) 1 calc R . P B 3
C87A C 0.5150(4) 0.1856(4) 0.5151(4) 0.0457(15) Uani 0.612(7) 1 d D U P B 3
H87A H 0.551973 0.132298 0.511810 0.069 Uiso 0.612(7) 1 calc GR . P B 3
H87B H 0.491264 0.219648 0.452623 0.069 Uiso 0.612(7) 1 calc GR . P B 3
H87C H 0.454464 0.168275 0.523533 0.069 Uiso 0.612(7) 1 calc GR . P B 3
C81B C 0.6954(9) 0.2725(5) 0.7562(5) 0.035(2) Uani 0.388(7) 1 d D U P B 4
C82B C 0.6890(7) 0.3566(4) 0.7158(7) 0.045(3) Uani 0.388(7) 1 d DG U P B 4
H82B H 0.720479 0.405812 0.759124 0.054 Uiso 0.388(7) 1 calc R . P B 4
C83B C 0.6364(7) 0.3688(4) 0.6120(7) 0.048(3) Uani 0.388(7) 1 d G U P B 4
H83B H 0.631934 0.426280 0.584386 0.057 Uiso 0.388(7) 1 calc R . P B 4
C84B C 0.5902(6) 0.2968(6) 0.5486(5) 0.051(3) Uani 0.388(7) 1 d G U P B 4
H84B H 0.554280 0.305098 0.477669 0.061 Uiso 0.388(7) 1 calc R . P B 4
C85B C 0.5967(7) 0.2126(5) 0.5890(7) 0.041(2) Uani 0.388(7) 1 d G U P B 4
H85B H 0.565171 0.163448 0.545689 0.049 Uiso 0.388(7) 1 calc R . P B 4
C86B C 0.6493(9) 0.2005(4) 0.6928(7) 0.039(3) Uani 0.388(7) 1 d DG U P B 4
H86B H 0.653716 0.142978 0.720427 0.047 Uiso 0.388(7) 1 calc R . P B 4
C87B C 0.7543(6) 0.2560(5) 0.8697(5) 0.042(2) Uani 0.388(7) 1 d D U P B 4
H87D H 0.826483 0.238694 0.889295 0.063 Uiso 0.388(7) 1 calc GR . P B 4
H87E H 0.719779 0.208402 0.887301 0.063 Uiso 0.388(7) 1 calc GR . P B 4
H87F H 0.754399 0.310443 0.905455 0.063 Uiso 0.388(7) 1 calc GR . P B 4

loop_
_atom_site_aniso_label
_atom_site_aniso_U_11
_atom_site_aniso_U_22
_atom_site_aniso_U_33
_atom_site_aniso_U_23
_atom_site_aniso_U_13
_atom_site_aniso_U_12
Ni1 0.01825(17) 0.01389(16) 0.0215(2) -0.00041(15) 0.01099(15) 0.00008(14)
Cl1 0.0250(3) 0.0225(2) 0.0283(3) 0.0041(2) 0.0174(2) 0.0047(2)
O1 0.0328(9) 0.0194(8) 0.0272(9) 0.0049(7) 0.0160(8) 0.0024(7)
O2 0.0350(9) 0.0153(8) 0.0348(10) 0.0017(7) 0.0138(8) -0.0015(7)
N1 0.0198(9) 0.0164(9) 0.0233(11) -0.0010(8) 0.0119(8) 0.0005(7)
N2 0.0222(9) 0.0165(9) 0.0266(11) -0.0013(8) 0.0138(8) 0.0000(7)
N3 0.0226(10) 0.0164(8) 0.0222(11) -0.0022(8) 0.0097(8) -0.0031(7)
C1 0.0263(12) 0.0145(10) 0.0291(14) -0.0010(9) 0.0152(11) 0.0017(9)
C2 0.0383(14) 0.0193(11) 0.0347(15) 0.0030(10) 0.0199(12) 0.0065(10)
C3 0.0186(10) 0.0187(10) 0.0243(13) 0.0002(9) 0.0092(9) -0.0021(8)
C4 0.0280(12) 0.0234(11) 0.0227(13) -0.0012(9) 0.0145(10) -0.0019(9)
C5 0.0234(10) 0.0211(10) 0.0235(12) -0.0064(10) 0.0130(9) -0.0039(9)
C6 0.0236(12) 0.0341(13) 0.0276(14) -0.0083(11) 0.0153(11) -0.0026(10)
C7 0.0222(11) 0.0302(13) 0.0289(14) -0.0078(10) 0.0112(10) 0.0042(9)
C8 0.0213(11) 0.0197(11) 0.0270(13) -0.0059(9) 0.0099(10) 0.0000(9)
C9 0.0264(12) 0.0197(11) 0.0291(14) 0.0013(10) 0.0099(10) 0.0039(10)
C10 0.0306(12) 0.0170(11) 0.0219(12) -0.0021(9) 0.0120(10) -0.0015(9)
C11 0.0340(13) 0.0221(12) 0.0273(14) -0.0012(10) 0.0111(11) -0.0085(10)
C12 0.0271(11) 0.0186(11) 0.0270(13) -0.0025(9) 0.0149(10) -0.0056(9)
C13 0.0271(11) 0.0151(11) 0.0304(13) -0.0004(9) 0.0119(10) -0.0025(9)
C14 0.0277(12) 0.0332(14) 0.0310(14) -0.0059(11) 0.0125(11) -0.0039(10)
C15 0.0448(16) 0.0509(18) 0.0280(15) -0.0061(13) 0.0118(13) -0.0067(14)
C16 0.0363(15) 0.0483(17) 0.0335(16) -0.0017(14) 0.0007(13) -0.0044(13)
C17 0.0220(12) 0.0403(16) 0.0518(19) 0.0040(14) 0.0038(12) 0.0003(11)
C18 0.0283(13) 0.0280(14) 0.0469(17) 0.0027(12) 0.0182(12) -0.0010(10)
C19A 0.020(3) 0.024(4) 0.025(4) 0.005(3) 0.013(3) 0.000(3)
C20A 0.029(4) 0.025(4) 0.028(4) -0.010(3) 0.014(3) -0.002(3)
C21A 0.023(3) 0.046(5) 0.035(4) -0.016(4) 0.009(3) 0.004(3)
C22A 0.022(4) 0.042(5) 0.029(4) -0.015(3) 0.008(3) -0.012(4)
C23A 0.032(4) 0.029(3) 0.029(3) -0.006(3) 0.015(3) -0.004(3)
C24A 0.019(3) 0.022(3) 0.029(3) -0.005(2) 0.010(3) -0.005(2)
C19B 0.036(4) 0.021(3) 0.023(4) -0.009(3) 0.020(3) -0.014(3)
C20B 0.026(3) 0.041(5) 0.027(3) -0.013(3) 0.011(3) -0.011(3)
C21B 0.038(4) 0.066(7) 0.039(4) -0.006(4) 0.008(3) -0.024(4)
C22B 0.065(6) 0.074(8) 0.035(4) -0.020(4) 0.023(4) -0.045(6)
C23B 0.082(9) 0.054(6) 0.047(5) -0.035(4) 0.044(6) -0.050(6)
C24B 0.060(6) 0.028(4) 0.042(4) -0.009(4) 0.038(4) -0.017(4)
C25 0.0432(15) 0.0332(14) 0.0372(16) 0.0028(12) 0.0290(13) -0.0011(11)
C26 0.0311(12) 0.0310(12) 0.0230(13) -0.0046(11) 0.0118(10) -0.0004(11)
C27 0.0272(12) 0.0346(13) 0.0243(14) -0.0005(11) 0.0082(11) -0.0020(10)
C28 0.0350(14) 0.0295(14) 0.055(2) 0.0086(13) 0.0187(14) 0.0111(11)
Ni51 0.01667(17) 0.01881(18) 0.0165(2) -0.00033(15) 0.00440(14) -0.00087(14)
Cl51 0.0242(2) 0.0221(2) 0.0175(3) -0.0009(2) 0.0041(2) 0.0026(2)
O51 0.0363(10) 0.0299(9) 0.0394(11) 0.0010(8) 0.0165(9) 0.0122(8)
O52 0.0354(9) 0.0243(8) 0.0237(9) -0.0040(7) 0.0157(8) -0.0035(7)
N51 0.0205(9) 0.0224(9) 0.0213(11) 0.0004(8) 0.0066(8) 0.0009(8)
N52 0.0209(9) 0.0280(10) 0.0193(10) 0.0017(8) 0.0057(8) -0.0020(8)
N53 0.0198(9) 0.0205(9) 0.0183(10) -0.0003(8) 0.0077(8) -0.0039(7)
C51 0.0262(11) 0.0203(11) 0.0209(12) -0.0036(9) 0.0096(10) -0.0016(9)
C52 0.0351(14) 0.0273(13) 0.0400(16) -0.0081(11) 0.0196(12) 0.0015(11)
C53 0.0298(12) 0.0280(12) 0.0267(13) 0.0027(11) 0.0127(11) 0.0072(11)
C54 0.0217(12) 0.0462(16) 0.0290(15) 0.0018(12) 0.0059(11) 0.0114(11)
C55 0.0196(11) 0.0364(13) 0.0261(14) 0.0061(11) 0.0061(10) 0.0014(10)
C56 0.0200(12) 0.0498(16) 0.0271(15) 0.0115(12) 0.0026(11) 0.0031(11)
C57 0.0259(12) 0.0479(16) 0.0183(13) 0.0037(11) 0.0058(10) -0.0080(11)
C58 0.0240(11) 0.0308(13) 0.0188(12) 0.0011(10) 0.0073(9) -0.0086(10)
C59 0.0291(12) 0.0268(12) 0.0215(13) -0.0009(10) 0.0121(10) -0.0058(10)
C60 0.0205(11) 0.0243(11) 0.0246(13) -0.0046(10) 0.0106(10) -0.0069(9)
C61 0.0285(12) 0.0237(11) 0.0263(14) -0.0011(10) 0.0135(11) 0.0005(9)
C62 0.0213(11) 0.0200(11) 0.0214(12) -0.0007(9) 0.0095(9) -0.0036(9)
C63 0.0266(12) 0.0184(10) 0.0313(14) -0.0065(9) 0.0161(11) -0.0074(9)
C64 0.0261(13) 0.0369(14) 0.0337(16) -0.0020(12) 0.0122(11) -0.0061(10)
C65 0.0244(13) 0.0471(16) 0.056(2) -0.0049(15) 0.0191(13) -0.0068(12)
C66 0.0419(16) 0.0353(15) 0.074(2) -0.0068(15) 0.0427(17) -0.0084(12)
C67 0.060(2) 0.0395(16) 0.066(2) 0.0112(15) 0.0476(19) -0.0005(14)
C68 0.0387(15) 0.0333(14) 0.0512(19) 0.0128(13) 0.0296(14) 0.0038(11)
C69 0.0294(12) 0.0162(10) 0.0269(13) -0.0060(9) 0.0137(10) -0.0029(9)
C70 0.0365(14) 0.0348(14) 0.0263(15) -0.0052(11) 0.0131(12) -0.0042(11)
C71 0.0573(19) 0.0463(17) 0.0330(16) -0.0022(13) 0.0282(15) -0.0077(14)
C72 0.0493(18) 0.0435(16) 0.062(2) -0.0086(15) 0.0428(17) -0.0053(13)
C73 0.0312(14) 0.0322(14) 0.058(2) -0.0033(13) 0.0230(14) 0.0036(11)
C74 0.0311(12) 0.0196(11) 0.0346(14) 0.0001(10) 0.0152(11) 0.0026(10)
C75 0.0422(17) 0.073(2) 0.0410(19) 0.0016(17) 0.0049(15) 0.0338(17)
C76 0.0215(13) 0.071(2) 0.0339(17) -0.0070(15) 0.0115(12) -0.0035(13)
C77 0.0279(12) 0.0346(14) 0.0330(14) 0.0040(11) 0.0162(11) -0.0054(10)
C78 0.0501(16) 0.0393(15) 0.0246(14) -0.0023(12) 0.0196(13) -0.0068(13)
C81A 0.031(3) 0.033(3) 0.056(4) 0.010(3) 0.026(2) 0.011(2)
C82A 0.038(3) 0.037(3) 0.050(4) 0.011(3) 0.018(3) 0.012(3)
C83A 0.047(4) 0.050(4) 0.052(4) 0.008(3) 0.029(4) 0.008(3)
C84A 0.045(4) 0.057(4) 0.062(5) 0.000(4) 0.031(4) -0.003(3)
C85A 0.046(4) 0.050(4) 0.064(5) 0.011(4) 0.031(4) -0.008(3)
C86A 0.038(3) 0.040(4) 0.061(4) 0.014(3) 0.032(3) 0.000(3)
C87A 0.042(3) 0.051(3) 0.044(3) 0.003(2) 0.021(3) 0.007(2)
C81B 0.034(5) 0.038(5) 0.041(5) 0.003(4) 0.023(4) 0.002(4)
C82B 0.049(6) 0.034(5) 0.065(8) 0.006(5) 0.038(6) -0.006(4)
C83B 0.043(7) 0.036(6) 0.069(7) 0.014(5) 0.031(6) 0.000(5)
C84B 0.040(5) 0.053(6) 0.067(7) 0.018(5) 0.031(5) 0.021(5)
C85B 0.039(5) 0.046(6) 0.045(5) -0.001(4) 0.026(4) 0.008(4)
C86B 0.037(5) 0.040(5) 0.044(5) 0.003(4) 0.021(4) -0.006(4)
C87B 0.044(4) 0.048(5) 0.033(4) -0.008(3) 0.017(3) -0.001(3)

loop_
_atom_type_symbol
_atom_type_description
_atom_type_scat_dispersion_real
_atom_type_scat_dispersion_imag
_atom_type_scat_source
C C 0.0181 0.0091 'International Tables Vol C Tables 4.2.6.8 and 6.1.1.4'
H H 0.0000 0.0000 'International Tables Vol C Tables 4.2.6.8 and 6.1.1.4'
Cl Cl 0.3639 0.7018 'International Tables Vol C Tables 4.2.6.8 and 6.1.1.4'
N N 0.0311 0.0180 'International Tables Vol C Tables 4.2.6.8 and 6.1.1.4'
Ni Ni -3.0029 0.5091 'International Tables Vol C Tables 4.2.6.8 and 6.1.1.4'
O O 0.0492 0.0322 'International Tables Vol C Tables 4.2.6.8 and 6.1.1.4'

loop_
_exptl_crystal_face_index_h
_exptl_crystal_face_index_k
_exptl_crystal_face_index_l
_exptl_crystal_face_perp_dist
_exptl_oxdiff_crystal_face_indexfrac_h
_exptl_oxdiff_crystal_face_indexfrac_k
_exptl_oxdiff_crystal_face_indexfrac_l
_exptl_oxdiff_crystal_face_x
_exptl_oxdiff_crystal_face_y
_exptl_oxdiff_crystal_face_z
3 -4 -9 0.0283 3.0000 -4.0000 -9.0000 0.0121 -0.2347 0.9891
-3 4 9 0.0204 -3.0000 4.0000 9.0000 -0.0121 0.2347 -0.9891
-3 -8 5 0.0575 -3.0000 -8.0000 5.0000 0.1869 -0.8878 -0.3389
3 8 -5 0.0632 3.0000 8.0000 -5.0000 -0.1869 0.8878 0.3389
9 -2 -2 0.0257 9.0000 -2.0000 -2.0000 -0.9864 -0.2219 0.1053
-9 2 2 0.0257 -9.0000 2.0000 2.0000 0.9864 0.2219 -0.1053

loop_
_geom_angle_atom_site_label_1
_geom_angle_atom_site_label_2
_geom_angle_atom_site_label_3
_geom_angle
N1 Ni1 Cl1 92.62(6)
N2 Ni1 Cl1 174.39(7)
N2 Ni1 N1 88.98(8)
N2 Ni1 N3 88.55(8)
N3 Ni1 Cl1 90.33(6)
N3 Ni1 N1 174.18(9)
C3 O1 C2 105.85(18)
C10 O2 C11 106.93(18)
C1 N1 Ni1 127.65(15)
C3 N1 Ni1 124.47(16)
C3 N1 C1 107.80(18)
C5 N2 Ni1 127.36(15)
C5 N2 C8 107.70(19)
C8 N2 Ni1 124.93(16)
C10 N3 Ni1 124.34(16)
C10 N3 C12 109.13(18)
C12 N3 Ni1 126.35(15)
N1 C1 H1A 108.3
N1 C1 H1B 111.2
N1 C1 C2 101.56(19)
N1 C1 C19B 107.3(4)
C2 C1 H1A 108.3
C2 C1 H1B 111.2
C2 C1 C19B 114.0(4)
C19A C1 N1 117.8(3)
C19A C1 H1A 108.3
C19A C1 C2 112.1(5)
C19B C1 H1B 111.2
O1 C2 C1 103.66(18)
O1 C2 H2A 111.0
O1 C2 H2B 111.0
C1 C2 H2A 111.0
C1 C2 H2B 111.0
H2A C2 H2B 109.0
O1 C3 C4 116.7(2)
N1 C3 O1 116.6(2)
N1 C3 C4 126.7(2)
C3 C4 C5 108.7(2)
C3 C4 C25 110.1(2)
C3 C4 C26 106.32(19)
C5 C4 C25 110.7(2)
C5 C4 C26 111.22(19)
C25 C4 C26 109.7(2)
N2 C5 C4 121.25(19)
N2 C5 C6 109.4(2)
C6 C5 C4 129.3(2)
C5 C6 H6 126.7
C5 C6 C7 106.6(2)
C7 C6 H6 126.7
C6 C7 H7 126.4
C8 C7 C6 107.1(2)
C8 C7 H7 126.4
N2 C8 C7 109.2(2)
N2 C8 C9 120.5(2)
C7 C8 C9 130.3(2)
C8 C9 C27 112.0(2)
C8 C9 C28 111.5(2)
C10 C9 C8 106.22(19)
C10 C9 C27 107.0(2)
C10 C9 C28 110.6(2)
C28 C9 C27 109.4(2)
O2 C10 C9 118.7(2)
N3 C10 O2 117.0(2)
N3 C10 C9 124.3(2)
O2 C11 H11A 110.8
O2 C11 H11B 110.8
O2 C11 C12 104.93(18)
H11A C11 H11B 108.8
C12 C11 H11A 110.8
C12 C11 H11B 110.8
N3 C12 C11 101.74(18)
N3 C12 H12 110.1
N3 C12 C13 112.15(19)
C11 C12 H12 110.1
C13 C12 C11 112.41(19)
C13 C12 H12 110.1
C14 C13 C12 121.8(2)
C14 C13 C18 118.4(2)
C18 C13 C12 119.6(2)
C13 C14 H14 119.7
C13 C14 C15 120.6(2)
C15 C14 H14 119.7
C14 C15 H15 119.8
C16 C15 C14 120.4(3)
C16 C15 H15 119.8
C15 C16 H16 120.2
C17 C16 C15 119.6(3)
C17 C16 H16 120.2
C16 C17 H17 119.9
C16 C17 C18 120.3(3)
C18 C17 H17 119.9
C13 C18 H18 119.7
C17 C18 C13 120.7(3)
C17 C18 H18 119.7
C20A C19A C1 122.4(4)
C20A C19A C24A 120.0
C24A C19A C1 117.5(4)
C19A C20A H20A 120.0
C21A C20A C19A 120.0
C21A C20A H20A 120.0
C20A C21A H21A 120.0
C22A C21A C20A 120.0
C22A C21A H21A 120.0
C21A C22A H22A 120.0
C21A C22A C23A 120.0
C23A C22A H22A 120.0
C22A C23A H23A 120.0
C22A C23A C24A 120.0
C24A C23A H23A 120.0
C19A C24A H24A 120.0
C23A C24A C19A 120.0
C23A C24A H24A 120.0
C20B C19B C1 122.6(4)
C20B C19B C24B 120.0
C24B C19B C1 117.4(4)
C19B C20B H20B 120.0
C21B C20B C19B 120.0
C21B C20B H20B 120.0
C20B C21B H21B 120.0
C22B C21B C20B 120.0
C22B C21B H21B 120.0
C21B C22B H22B 120.0
C21B C22B C23B 120.0
C23B C22B H22B 120.0
C22B C23B H23B 120.0
C22B C23B C24B 120.0
C24B C23B H23B 120.0
C19B C24B H24B 120.0
C23B C24B C19B 120.0
C23B C24B H24B 120.0
C4 C25 H25A 109.5
C4 C25 H25B 109.5
C4 C25 H25C 109.5
H25A C25 H25B 109.5
H25A C25 H25C 109.5
H25B C25 H25C 109.5
C4 C26 H26A 109.5
C4 C26 H26B 109.5
C4 C26 H26C 109.5
H26A C26 H26B 109.5
H26A C26 H26C 109.5
H26B C26 H26C 109.5
C9 C27 H27A 109.5
C9 C27 H27B 109.5
C9 C27 H27C 109.5
H27A C27 H27B 109.5
H27A C27 H27C 109.5
H27B C27 H27C 109.5
C9 C28 H28A 109.5
C9 C28 H28B 109.5
C9 C28 H28C 109.5
H28A C28 H28B 109.5
H28A C28 H28C 109.5
H28B C28 H28C 109.5
N51 Ni51 Cl51 90.83(6)
N51 Ni51 N53 177.86(9)
N52 Ni51 Cl51 179.02(7)
N52 Ni51 N51 89.15(9)
N52 Ni51 N53 88.74(9)
N53 Ni51 Cl51 91.29(6)
C53 O51 C52 106.77(18)
C60 O52 C61 106.21(18)
C51 N51 Ni51 125.38(14)
C53 N51 Ni51 124.95(18)
C53 N51 C51 109.7(2)
C55 N52 Ni51 125.81(18)
C58 N52 Ni51 126.49(16)
C58 N52 C55 107.7(2)
C60 N53 Ni51 125.22(17)
C60 N53 C62 109.45(19)
C62 N53 Ni51 125.19(15)
N51 C51 H51 109.9
N51 C51 C52 101.83(18)
N51 C51 C69 111.04(19)
C52 C51 H51 109.9
C69 C51 H51 109.9
C69 C51 C52 114.1(2)
O51 C52 C51 104.98(19)
O51 C52 H52A 110.8
O51 C52 H52B 110.8
C51 C52 H52A 110.8
C51 C52 H52B 110.8
H52A C52 H52B 108.8
O51 C53 C54 118.4(2)
N51 C53 O51 116.6(2)
N51 C53 C54 125.0(2)
C53 C54 C75 110.2(3)
C53 C54 C76 107.3(2)
C55 C54 C53 107.9(2)
C55 C54 C75 110.8(2)
C55 C54 C76 111.1(2)
C75 C54 C76 109.4(2)
N52 C55 C54 120.3(2)
C56 C55 N52 109.1(2)
C56 C55 C54 130.5(2)
C55 C56 H56 126.5
C55 C56 C57 107.1(2)
C57 C56 H56 126.5
C56 C57 H57 126.6
C58 C57 C56 106.9(2)
C58 C57 H57 126.6
N52 C58 C57 109.2(2)
N52 C58 C59 120.4(2)
C57 C58 C59 130.2(2)
C58 C59 C77 110.5(2)
C58 C59 C78 111.2(2)
C60 C59 C58 106.8(2)
C60 C59 C77 108.3(2)
C60 C59 C78 111.1(2)
C78 C59 C77 108.9(2)
O52 C60 C59 118.2(2)
N53 C60 O52 116.7(2)
N53 C60 C59 125.1(2)
O52 C61 H61A 110.7
O52 C61 H61B 110.7
O52 C61 C62 105.04(18)
H61A C61 H61B 108.8
C62 C61 H61A 110.7
C62 C61 H61B 110.7
N53 C62 C61 101.69(18)
N53 C62 H62 109.5
N53 C62 C63 111.52(19)
C61 C62 H62 109.5
C63 C62 C61 114.91(19)
C63 C62 H62 109.5
C64 C63 C62 122.2(2)
C68 C63 C62 118.6(2)
C68 C63 C64 119.2(2)
C63 C64 H64 120.0
C63 C64 C65 120.1(3)
C65 C64 H64 120.0
C64 C65 H65 119.7
C66 C65 C64 120.7(3)
C66 C65 H65 119.7
C65 C66 H66 120.2
C65 C66 C67 119.7(3)
C67 C66 H66 120.2
C66 C67 H67 120.0
C66 C67 C68 120.0(3)
C68 C67 H67 120.0
C63 C68 C67 120.4(3)
C63 C68 H68 119.8
C67 C68 H68 119.8
C70 C69 C51 120.2(2)
C74 C69 C51 120.1(2)
C74 C69 C70 119.6(2)
C69 C70 H70 120.0
C69 C70 C71 119.9(3)
C71 C70 H70 120.0
C70 C71 H71 119.9
C72 C71 C70 120.2(3)
C72 C71 H71 119.9
C71 C72 H72 120.1
C73 C72 C71 119.8(3)
C73 C72 H72 120.1
C72 C73 H73 120.0
C72 C73 C74 120.1(3)
C74 C73 H73 120.0
C69 C74 C73 120.4(3)
C69 C74 H74 119.8
C73 C74 H74 119.8
C54 C75 H75A 109.5
C54 C75 H75B 109.5
C54 C75 H75C 109.5
H75A C75 H75B 109.5
H75A C75 H75C 109.5
H75B C75 H75C 109.5
C54 C76 H76A 109.5
C54 C76 H76B 109.5
C54 C76 H76C 109.5
H76A C76 H76B 109.5
H76A C76 H76C 109.5
H76B C76 H76C 109.5
C59 C77 H77A 109.5
C59 C77 H77B 109.5
C59 C77 H77C 109.5
H77A C77 H77B 109.5
H77A C77 H77C 109.5
H77B C77 H77C 109.5
C59 C78 H78A 109.5
C59 C78 H78B 109.5
C59 C78 H78C 109.5
H78A C78 H78B 109.5
H78A C78 H78C 109.5
H78B C78 H78C 109.5
C82A C81A C86A 120.0
C82A C81A C87A 119.7(4)
C86A C81A C87A 120.3(4)
C81A C82A H82A 120.0
C83A C82A C81A 120.0
C83A C82A H82A 120.0
C82A C83A H83A 120.0
C82A C83A C84A 120.0
C84A C83A H83A 120.0
C83A C84A H84A 120.0
C83A C84A C85A 120.0
C85A C84A H84A 120.0
C84A C85A H85A 120.0
C86A C85A C84A 120.0
C86A C85A H85A 120.0
C81A C86A H86A 120.0
C85A C86A C81A 120.0
C85A C86A H86A 120.0
C81A C87A H87A 109.5
C81A C87A H87B 109.5
C81A C87A H87C 109.5
H87A C87A H87B 109.5
H87A C87A H87C 109.5
H87B C87A H87C 109.5
C82B C81B C86B 120.0
C82B C81B C87B 121.6(6)
C86B C81B C87B 118.4(6)
C81B C82B H82B 120.0
C81B C82B C83B 120.0
C83B C82B H82B 120.0
C82B C83B H83B 120.0
C84B C83B C82B 120.0
C84B C83B H83B 120.0
C83B C84B H84B 120.0
C83B C84B C85B 120.0
C85B C84B H84B 120.0
C84B C85B H85B 120.0
C86B C85B C84B 120.0
C86B C85B H85B 120.0
C81B C86B H86B 120.0
C85B C86B C81B 120.0
C85B C86B H86B 120.0
C81B C87B H87D 109.5
C81B C87B H87E 109.5
C81B C87B H87F 109.5
H87D C87B H87E 109.5
H87D C87B H87F 109.5
H87E C87B H87F 109.5

loop_
_geom_bond_atom_site_label_1
_geom_bond_atom_site_label_2
_geom_bond_distance
Ni1 Cl1 2.1910(6)
Ni1 N1 1.9071(18)
Ni1 N2 1.8589(19)
Ni1 N3 1.8907(19)
O1 C2 1.462(3)
O1 C3 1.340(3)
O2 C10 1.329(3)
O2 C11 1.456(3)
N1 C1 1.484(3)
N1 C3 1.283(3)
N2 C5 1.370(3)
N2 C8 1.375(3)
N3 C10 1.284(3)
N3 C12 1.480(3)
C1 H1A 1.0000
C1 H1B 1.0000
C1 C2 1.528(3)
C1 C19A 1.470(4)
C1 C19B 1.574(6)
C2 H2A 0.9900
C2 H2B 0.9900
C3 C4 1.508(3)
C4 C5 1.510(3)
C4 C25 1.532(3)
C4 C26 1.551(3)
C5 C6 1.382(3)
C6 H6 0.9500
C6 C7 1.415(4)
C7 H7 0.9500
C7 C8 1.377(3)
C8 C9 1.510(4)
C9 C10 1.504(3)
C9 C27 1.546(4)
C9 C28 1.532(3)
C11 H11A 0.9900
C11 H11B 0.9900
C11 C12 1.548(3)
C12 H12 1.0000
C12 C13 1.511(3)
C13 C14 1.386(4)
C13 C18 1.394(3)
C14 H14 0.9500
C14 C15 1.386(4)
C15 H15 0.9500
C15 C16 1.382(4)
C16 H16 0.9500
C16 C17 1.371(5)
C17 H17 0.9500
C17 C18 1.389(4)
C18 H18 0.9500
C19A C20A 1.3900
C19A C24A 1.3900
C20A H20A 0.9500
C20A C21A 1.3900
C21A H21A 0.9500
C21A C22A 1.3900
C22A H22A 0.9500
C22A C23A 1.3900
C23A H23A 0.9500
C23A C24A 1.3900
C24A H24A 0.9500
C19B C20B 1.3900
C19B C24B 1.3900
C20B H20B 0.9500
C20B C21B 1.3900
C21B H21B 0.9500
C21B C22B 1.3900
C22B H22B 0.9500
C22B C23B 1.3900
C23B H23B 0.9500
C23B C24B 1.3900
C24B H24B 0.9500
C25 H25A 0.9800
C25 H25B 0.9800
C25 H25C 0.9800
C26 H26A 0.9800
C26 H26B 0.9800
C26 H26C 0.9800
C27 H27A 0.9800
C27 H27B 0.9800
C27 H27C 0.9800
C28 H28A 0.9800
C28 H28B 0.9800
C28 H28C 0.9800
Ni51 Cl51 2.1933(6)
Ni51 N51 1.887(2)
Ni51 N52 1.863(2)
Ni51 N53 1.8941(19)
O51 C52 1.460(3)
O51 C53 1.336(3)
O52 C60 1.341(3)
O52 C61 1.462(3)
N51 C51 1.478(3)
N51 C53 1.277(3)
N52 C55 1.380(3)
N52 C58 1.368(3)
N53 C60 1.275(3)
N53 C62 1.478(3)
C51 H51 1.0000
C51 C52 1.541(3)
C51 C69 1.513(3)
C52 H52A 0.9900
C52 H52B 0.9900
C53 C54 1.505(4)
C54 C55 1.503(4)
C54 C75 1.538(4)
C54 C76 1.549(4)
C55 C56 1.376(4)
C56 H56 0.9500
C56 C57 1.412(4)
C57 H57 0.9500
C57 C58 1.383(3)
C58 C59 1.513(4)
C59 C60 1.509(3)
C59 C77 1.547(3)
C59 C78 1.529(4)
C61 H61A 0.9900
C61 H61B 0.9900
C61 C62 1.537(3)
C62 H62 1.0000
C62 C63 1.511(3)
C63 C64 1.385(4)
C63 C68 1.385(4)
C64 H64 0.9500
C64 C65 1.392(4)
C65 H65 0.9500
C65 C66 1.372(5)
C66 H66 0.9500
C66 C67 1.382(5)
C67 H67 0.9500
C67 C68 1.394(4)
C68 H68 0.9500
C69 C70 1.389(4)
C69 C74 1.383(3)
C70 H70 0.9500
C70 C71 1.390(4)
C71 H71 0.9500
C71 C72 1.386(5)
C72 H72 0.9500
C72 C73 1.382(5)
C73 H73 0.9500
C73 C74 1.389(4)
C74 H74 0.9500
C75 H75A 0.9800
C75 H75B 0.9800
C75 H75C 0.9800
C76 H76A 0.9800
C76 H76B 0.9800
C76 H76C 0.9800
C77 H77A 0.9800
C77 H77B 0.9800
C77 H77C 0.9800
C78 H78A 0.9800
C78 H78B 0.9800
C78 H78C 0.9800
C81A C82A 1.3900
C81A C86A 1.3900
C81A C87A 1.518(7)
C82A H82A 0.9500
C82A C83A 1.3900
C83A H83A 0.9500
C83A C84A 1.3900
C84A H84A 0.9500
C84A C85A 1.3900
C85A H85A 0.9500
C85A C86A 1.3900
C86A H86A 0.9500
C87A H87A 0.9800
C87A H87B 0.9800
C87A H87C 0.9800
C81B C82B 1.3900
C81B C86B 1.3900
C81B C87B 1.528(9)
C82B H82B 0.9500
C82B C83B 1.3900
C83B H83B 0.9500
C83B C84B 1.3900
C84B H84B 0.9500
C84B C85B 1.3900
C85B H85B 0.9500
C85B C86B 1.3900
C86B H86B 0.9500
C87B H87D 0.9800
C87B H87E 0.9800
C87B H87F 0.9800

loop_
_geom_torsion_atom_site_label_1
_geom_torsion_atom_site_label_2
_geom_torsion_atom_site_label_3
_geom_torsion_atom_site_label_4
_geom_torsion
Ni1 N1 C1 C2 159.78(16)
Ni1 N1 C1 C19A -77.4(6)
Ni1 N1 C1 C19B -80.4(5)
Ni1 N1 C3 O1 -170.27(15)
Ni1 N1 C3 C4 8.3(3)
Ni1 N2 C5 C4 3.6(3)
Ni1 N2 C5 C6 -179.34(16)
Ni1 N2 C8 C7 179.63(16)
Ni1 N2 C8 C9 0.1(3)
Ni1 N3 C10 O2 177.94(16)
Ni1 N3 C10 C9 -1.2(3)
Ni1 N3 C12 C11 179.90(16)
Ni1 N3 C12 C13 -59.8(2)
Cl1 Ni1 N3 C10 138.2(2)
Cl1 Ni1 N3 C12 -47.17(19)
O1 C3 C4 C5 -146.88(19)
O1 C3 C4 C25 -25.4(3)
O1 C3 C4 C26 93.3(2)
O2 C11 C12 N3 5.3(2)
O2 C11 C12 C13 -114.9(2)
N1 Ni1 N2 C5 30.04(19)
N1 Ni1 N2 C8 -149.10(19)
N1 C1 C2 O1 20.6(2)
N1 C1 C19A C20A -8.5(8)
N1 C1 C19A C24A 176.4(3)
N1 C1 C19B C20B -2.7(6)
N1 C1 C19B C24B 175.7(4)
N1 C3 C4 C5 34.6(3)
N1 C3 C4 C25 156.0(2)
N1 C3 C4 C26 -85.2(3)
N2 Ni1 N3 C10 -36.3(2)
N2 Ni1 N3 C12 138.3(2)
N2 C5 C6 C7 -0.2(3)
N2 C8 C9 C10 -45.4(3)
N2 C8 C9 C27 71.1(3)
N2 C8 C9 C28 -166.0(2)
N3 Ni1 N2 C5 -144.69(19)
N3 Ni1 N2 C8 36.18(19)
N3 C12 C13 C14 -32.7(3)
N3 C12 C13 C18 151.8(2)
C1 N1 C3 O1 6.8(3)
C1 N1 C3 C4 -174.7(2)
C1 C19A C20A C21A -175.0(9)
C1 C19A C24A C23A 175.2(9)
C1 C19B C20B C21B 178.4(8)
C1 C19B C24B C23B -178.4(8)
C2 O1 C3 N1 7.6(3)
C2 O1 C3 C4 -171.10(19)
C2 C1 C19A C20A 108.9(5)
C2 C1 C19A C24A -66.2(6)
C2 C1 C19B C20B 108.9(4)
C2 C1 C19B C24B -72.7(6)
C3 O1 C2 C1 -17.8(2)
C3 N1 C1 C2 -17.1(2)
C3 N1 C1 C19A 105.7(6)
C3 N1 C1 C19B 102.7(5)
C3 C4 C5 N2 -39.9(3)
C3 C4 C5 C6 143.7(2)
C4 C5 C6 C7 176.5(2)
C5 N2 C8 C7 0.4(3)
C5 N2 C8 C9 -179.1(2)
C5 C6 C7 C8 0.4(3)
C6 C7 C8 N2 -0.5(3)
C6 C7 C8 C9 178.9(2)
C7 C8 C9 C10 135.2(3)
C7 C8 C9 C27 -108.3(3)
C7 C8 C9 C28 14.6(4)
C8 N2 C5 C4 -177.1(2)
C8 N2 C5 C6 -0.1(3)
C8 C9 C10 O2 -132.0(2)
C8 C9 C10 N3 47.1(3)
C10 O2 C11 C12 -4.2(3)
C10 N3 C12 C11 -4.7(3)
C10 N3 C12 C13 115.6(2)
C11 O2 C10 N3 1.3(3)
C11 O2 C10 C9 -179.6(2)
C11 C12 C13 C14 81.2(3)
C11 C12 C13 C18 -94.3(3)
C12 N3 C10 O2 2.5(3)
C12 N3 C10 C9 -176.6(2)
C12 C13 C14 C15 -175.3(2)
C12 C13 C18 C17 174.7(2)
C13 C14 C15 C16 0.5(4)
C14 C13 C18 C17 -1.0(4)
C14 C15 C16 C17 -0.6(5)
C15 C16 C17 C18 -0.1(5)
C16 C17 C18 C13 0.9(4)
C18 C13 C14 C15 0.3(4)
C19A C1 C2 O1 -106.1(4)
C19A C20A C21A C22A 0.0
C20A C19A C24A C23A 0.0
C20A C21A C22A C23A 0.0
C21A C22A C23A C24A 0.0
C22A C23A C24A C19A 0.0
C24A C19A C20A C21A 0.0
C19B C1 C2 O1 -94.4(4)
C19B C20B C21B C22B 0.0
C20B C19B C24B C23B 0.0
C20B C21B C22B C23B 0.0
C21B C22B C23B C24B 0.0
C22B C23B C24B C19B 0.0
C24B C19B C20B C21B 0.0
C25 C4 C5 N2 -160.9(2)
C25 C4 C5 C6 22.6(3)
C26 C4 C5 N2 76.8(3)
C26 C4 C5 C6 -99.6(3)
C27 C9 C10 O2 108.2(2)
C27 C9 C10 N3 -72.7(3)
C28 C9 C10 O2 -10.9(3)
C28 C9 C10 N3 168.2(2)
Ni51 N51 C51 C52 177.27(17)
Ni51 N51 C51 C69 -60.9(2)
Ni51 N51 C53 O51 -178.51(17)
Ni51 N51 C53 C54 1.1(4)
Ni51 N52 C55 C54 2.2(3)
Ni51 N52 C55 C56 179.38(18)
Ni51 N52 C58 C57 -179.20(17)
Ni51 N52 C58 C59 4.4(3)
Ni51 N53 C60 O52 179.88(14)
Ni51 N53 C60 C59 0.4(3)
Ni51 N53 C62 C61 176.08(15)
Ni51 N53 C62 C63 -61.0(2)
Cl51 Ni51 N51 C51 -36.94(19)
Cl51 Ni51 N51 C53 144.2(2)
Cl51 Ni51 N53 C60 146.76(18)
Cl51 Ni51 N53 C62 -38.14(17)
O51 C53 C54 C55 -137.1(2)
O51 C53 C54 C75 -16.0(4)
O51 C53 C54 C76 103.1(3)
O52 C61 C62 N53 9.1(2)
O52 C61 C62 C63 -111.5(2)
N51 Ni51 N52 C55 32.6(2)
N51 Ni51 N52 C58 -148.31(19)
N51 C51 C52 O51 3.6(3)
N51 C51 C69 C70 -55.8(3)
N51 C51 C69 C74 127.0(2)
N51 C53 C54 C55 43.3(4)
N51 C53 C54 C75 164.4(3)
N51 C53 C54 C76 -76.5(3)
N52 Ni51 N51 C51 144.0(2)
N52 Ni51 N51 C53 -34.8(2)
N52 Ni51 N53 C60 -34.21(19)
N52 Ni51 N53 C62 140.89(18)
N52 C55 C56 C57 -0.3(3)
N52 C58 C59 C60 -45.2(3)
N52 C58 C59 C77 72.4(3)
N52 C58 C59 C78 -166.5(2)
N53 Ni51 N52 C55 -147.8(2)
N53 Ni51 N52 C58 31.30(19)
N53 C62 C63 C64 -27.1(3)
N53 C62 C63 C68 153.4(2)
C51 N51 C53 O51 2.5(3)
C51 N51 C53 C54 -177.9(2)
C51 C69 C70 C71 -176.3(2)
C51 C69 C74 C73 176.7(2)
C52 O51 C53 N51 0.1(3)
C52 O51 C53 C54 -179.5(2)
C52 C51 C69 C70 58.6(3)
C52 C51 C69 C74 -118.6(2)
C53 O51 C52 C51 -2.5(3)
C53 N51 C51 C52 -3.7(3)
C53 N51 C51 C69 118.2(2)
C53 C54 C55 N52 -43.6(3)
C53 C54 C55 C56 139.9(3)
C54 C55 C56 C57 176.5(3)
C55 N52 C58 C57 0.0(3)
C55 N52 C58 C59 -176.4(2)
C55 C56 C57 C58 0.3(3)
C56 C57 C58 N52 -0.2(3)
C56 C57 C58 C59 175.8(2)
C57 C58 C59 C60 139.2(3)
C57 C58 C59 C77 -103.2(3)
C57 C58 C59 C78 17.9(4)
C58 N52 C55 C54 -177.0(2)
C58 N52 C55 C56 0.2(3)
C58 C59 C60 O52 -135.5(2)
C58 C59 C60 N53 44.0(3)
C60 O52 C61 C62 -7.3(2)
C60 N53 C62 C61 -8.2(2)
C60 N53 C62 C63 114.8(2)
C61 O52 C60 N53 2.3(3)
C61 O52 C60 C59 -178.2(2)
C61 C62 C63 C64 88.0(3)
C61 C62 C63 C68 -91.6(3)
C62 N53 C60 O52 4.1(3)
C62 N53 C60 C59 -175.4(2)
C62 C63 C64 C65 -179.0(2)
C62 C63 C68 C67 178.9(3)
C63 C64 C65 C66 0.0(4)
C64 C63 C68 C67 -0.6(4)
C64 C65 C66 C67 -0.5(5)
C65 C66 C67 C68 0.4(5)
C66 C67 C68 C63 0.1(5)
C68 C63 C64 C65 0.5(4)
C69 C51 C52 O51 -116.1(2)
C69 C70 C71 C72 -0.4(4)
C70 C69 C74 C73 -0.6(4)
C70 C71 C72 C73 -0.4(4)
C71 C72 C73 C74 0.8(4)
C72 C73 C74 C69 -0.3(4)
C74 C69 C70 C71 0.9(4)
C75 C54 C55 N52 -164.4(3)
C75 C54 C55 C56 19.1(4)
C76 C54 C55 N52 73.7(3)
C76 C54 C55 C56 -102.7(3)
C77 C59 C60 O52 105.5(2)
C77 C59 C60 N53 -75.0(3)
C78 C59 C60 O52 -14.1(3)
C78 C59 C60 N53 165.4(2)
C81A C82A C83A C84A 0.0
C82A C81A C86A C85A 0.0
C82A C83A C84A C85A 0.0
C83A C84A C85A C86A 0.0
C84A C85A C86A C81A 0.0
C86A C81A C82A C83A 0.0
C87A C81A C82A C83A -178.6(5)
C87A C81A C86A C85A 178.6(5)
C81B C82B C83B C84B 0.0
C82B C81B C86B C85B 0.0
C82B C83B C84B C85B 0.0
C83B C84B C85B C86B 0.0
C84B C85B C86B C81B 0.0
C86B C81B C82B C83B 0.0
C87B C81B C82B C83B 178.8(10)
C87B C81B C86B C85B -178.8(9)
